data_7027048
loop_
_publ_author_name
'Demsar, Alojz'
'Pevec, Andrej'
'Petri\<cek, Sa\<sa'
'Goli\<c, Ljubo'
'Petri\<c, Andrej'
'Bj\"orgvinsson, M\'ar'
'Roesky, Herbert W.'

_publ_contact_author
;
    Dr.Alojz Demsar
     University of Ljubljana
     Faculty of Chemistry and Chemical Technology
     Askerceva 5
     1000 Ljubljana
     Slovenia
 
;
_publ_section_title
;
 Calcium fluoride incorporated in soluble organometallics: adduct
 formation and solution dynamics
;
_journal_issue 23
_journal_name_full 'Journal of the Chemical Society, Dalton Transactions'
_journal_page_first 4043
_journal_paper_doi 10.1039/a806209i
_journal_year 1998
_chemical_formula_moiety \(C5Me4Et)2Ti2F7\2Ca(OP(NMe2)3)
_chemical_formula_structural \(C5Me4Et)2Ti2F7\4Ca2(OP(NMe2)3)2
_chemical_formula_sum 'C50 H86 Ca F14 N3 O P Ti4'
_chemical_formula_weight 1273.4
_chemical_name_systematic
;bis\bis(1-ethyl-2,3,4,5-tetramethyl-
2,4-cyclopentadien-1-il)tri-m-fluorotetrafluorodititanato(IV)-F,F',F'',
F'''\hexamethylphosphoramidecalcium 
;
_space_group_IT_number 14
_symmetry_cell_setting monoclinic
_symmetry_space_group_name_Hall '-P 2ybc'
_symmetry_space_group_name_H-M 'P 1 21/c 1'
_atom_sites_solution_hydrogens difmap
_atom_sites_solution_primary direct
_atom_sites_solution_secondary fourr
_audit_creation_date 98-06-29
_audit_creation_method from_xtal_archive_file_using_CIFIO
_cell_angle_alpha 90.00000
_cell_angle_beta 113.000(7)
_cell_angle_gamma 90.00000
_cell_formula_units_Z 4
_cell_length_a 27.768(2)
_cell_length_b 21.176(2)
_cell_length_c 22.747(2)
_cell_measurement_reflns_used 100
_cell_measurement_temperature 293
_cell_measurement_theta_max 14.95
_cell_measurement_theta_min 9.98
_cell_volume 12312.3(19)
_computing_data_reduction xtal_DIFDAT_SORTRF_ADDREF
_computing_molecular_graphics xtal
_computing_publication_material xtal_BONDLA_CIFIO
_computing_structure_refinement xtal_CRYLSQ
_computing_structure_solution sir92
_diffrn_ambient_temperature 293
_diffrn_measurement_device CAD4
_diffrn_radiation_monochromator graphite
_diffrn_radiation_source xray_tube
_diffrn_radiation_type 'Mo K \a'
_diffrn_radiation_wavelength 0.71069
_diffrn_reflns_av_R_equivalents .016
_diffrn_reflns_av_sigmaI/netI .042
_diffrn_reflns_limit_h_max 36
_diffrn_reflns_limit_h_min -33
_diffrn_reflns_limit_k_max 27
_diffrn_reflns_limit_k_min 0
_diffrn_reflns_limit_l_max 30
_diffrn_reflns_limit_l_min -30
_diffrn_reflns_number .311990+05
_diffrn_reflns_reduction_process perpendicular_monochr_Lp
_diffrn_reflns_theta_max 27.99
_diffrn_reflns_theta_min 1.25
_diffrn_standards_decay_% -59.4
_diffrn_standards_number 3
_exptl_absorpt_coefficient_mu 0.678
_exptl_crystal_colour orange
_exptl_crystal_density_diffrn 1.374
_exptl_crystal_F_000 5312
_exptl_crystal_size_max 1.05
_exptl_crystal_size_mid 0.84
_exptl_crystal_size_min 0.4
_refine_diff_density_max 1.5
_refine_diff_density_min -2.2
_refine_ls_abs_structure_details none
_refine_ls_abs_structure_Flack 0
_refine_ls_extinction_coef 13(1712)
_refine_ls_extinction_expression Eq22_p292_"Cryst._Comp."_Munksgaard_1970
_refine_ls_extinction_method Zachariasen
_refine_ls_goodness_of_fit_all 4.817
_refine_ls_goodness_of_fit_obs .999
_refine_ls_hydrogen_treatment noref
_refine_ls_matrix_type full
_refine_ls_number_constraints 0
_refine_ls_number_parameters 1334
_refine_ls_number_reflns .106240+05
_refine_ls_number_restraints 0
_refine_ls_R_factor_all .198
_refine_ls_R_factor_obs .056
_refine_ls_shift/esd_max .001
_refine_ls_shift/esd_mean .0001
_refine_ls_structure_factor_coef F
_refine_ls_weighting_scheme calc
_refine_ls_wR_factor_all .105
_refine_ls_wR_factor_obs .056
_reflns_d_resolution_high .757
_reflns_d_resolution_low 16.307
_reflns_limit_h_max 36
_reflns_limit_h_min 0
_reflns_limit_k_max 27
_reflns_limit_k_min 0
_reflns_limit_l_max 27
_reflns_limit_l_min -30
_reflns_number_observed .106350+05
_reflns_number_total .295850+05
_reflns_observed_criterion refl_observed_if_F____>_2.5__sigma(F___)
_cod_data_source_file 806209Isup1.cif
_cod_data_source_block ap
_cod_original_cell_volume 12312(2)
_cod_original_sg_symbol_Hall -p_2ybc
_cod_original_sg_symbol_H-M p_1_21/c_1
_cod_original_formula_sum C50H86CaF14N3OPTi4
_cod_database_code 7027048

loop_
_symmetry_equiv_pos_as_xyz
+x,+y,+z
-x,1/2+y,1/2-z
-x,-y,-z
+x,1/2-y,1/2+z

loop_
_atom_site_aniso_label
_atom_site_aniso_U_11
_atom_site_aniso_U_22
_atom_site_aniso_U_33
_atom_site_aniso_U_12
_atom_site_aniso_U_13
_atom_site_aniso_U_23
Ti1 .0380(5) .0327(5) .0386(5) .0020(4) .0172(4) .0031(4)
Ti2 .0391(5) .0528(6) .0319(5) .0055(5) .0080(4) .0034(4)
Ti3 .0341(5) .0477(6) .0340(5) -.0008(4) .0123(4) .0020(4)
Ti4 .0436(5) .0534(6) .0342(5) -.0068(5) .0194(4) -.0032(4)
Ti5 .0392(5) .0438(6) .0324(5) -.0055(4) .0163(4) -.0024(4)
Ti6 .0351(5) .0444(6) .0300(5) -.0013(4) .0095(4) .0015(4)
Ti7 .0425(5) .0501(6) .0358(5) .0092(5) .0194(4) .0053(4)
Ti8 .0348(5) .0544(6) .0347(5) .0047(4) .0096(4) -.0046(4)
Ca1 .0387(6) .0352(6) .0341(6) -.0005(4) .0150(5) .0021(4)
Ca2 .0371(5) .0357(6) .0296(5) .0023(4) .0129(4) -.0009(4)
F1 .088(3) .0348(18) .080(2) .0135(17) .046(2) .0080(16)
F2 .0432(17) .0546(19) .0409(16) -.0104(14) .0192(14) -.0032(14)
F3 .0402(16) .0515(18) .0413(17) .0043(14) .0136(14) .0105(14)
F4 .0513(17) .0407(18) .0355(16) .0120(14) .0136(14) .0058(13)
F5 .0473(17) .0423(17) .0452(17) .0019(14) .0156(14) .0094(14)
F6 .077(2) .052(2) .051(2) .0013(18) .0088(18) -.0064(16)
F7 .0468(18) .086(3) .0346(17) .0116(17) .0140(15) -.0030(16)
F8 .067(2) .051(2) .064(2) .0015(18) .0105(18) .0069(17)
F9 .0364(15) .068(2) .0402(17) .0015(14) .0177(14) .0090(15)
F10 .0490(17) .0427(17) .0370(16) -.0024(14) .0161(14) -.0003(13)
F11 .0439(16) .0491(18) .0361(16) -.0092(14) .0156(14) -.0030(13)
F12 .0410(16) .066(2) .0392(16) .0022(15) .0162(14) -.0066(15)
F13 .076(2) .074(3) .064(2) -.030(2) .040(2) -.0127(19)
F14 .061(2) .062(2) .0420(17) .0057(17) .0220(15) .0121(15)
F15 .086(3) .056(2) .054(2) -.027(2) .0331(19) -.0094(16)
F16 .0531(18) .0546(19) .0372(16) .0119(15) .0185(14) .0071(14)
F17 .0449(16) .0430(17) .0338(16) -.0093(13) .0162(14) -.0030(12)
F18 .0368(15) .065(2) .0375(16) -.0044(14) .0136(13) -.0040(14)
F19 .0500(17) .0415(17) .0329(15) -.0024(13) .0144(13) -.0009(12)
F20 .070(2) .047(2) .049(2) .0034(17) .0118(17) .0001(15)
F21 .0410(16) .061(2) .0389(17) -.0011(15) .0142(14) .0080(14)
F22 .080(2) .064(2) .057(2) .0281(19) .040(2) .0089(17)
F23 .0560(19) .058(2) .0360(16) -.0047(16) .0203(14) -.0054(14)
F24 .0470(17) .0482(18) .0399(17) .0129(14) .0151(14) .0027(13)
F25 .0397(16) .068(2) .0443(18) .0041(15) .0157(14) .0087(15)
F26 .0506(17) .0441(18) .0367(16) .0056(14) .0188(14) .0019(13)
F27 .077(3) .054(2) .065(2) .006(2) .008(2) -.0115(18)
F28 .0369(16) .082(2) .0403(17) .0065(16) .0143(14) -.0096(16)
C11 .042(3) .051(4) .058(4) -.003(3) .030(3) .005(3)
C12 .057(3) .043(3) .053(3) -.007(3) .032(3) .004(3)
C13 .047(3) .048(4) .040(3) .001(3) .023(3) .011(3)
C14 .051(3) .052(4) .044(3) -.005(3) .025(3) -.002(3)
C15 .063(4) .046(4) .060(4) .003(3) .041(3) -.000(3)
C11' .045(4) .104(6) .078(5) -.004(4) .024(4) .015(4)
C11'' .067(5) .176(12) .138(10) -.023(6) .048(6) .013(8)
C12' .091(5) .046(4) .075(5) -.025(4) .037(4) -.006(3)
C13' .057(4) .066(4) .060(4) .015(3) .028(3) .019(3)
C14' .074(4) .083(5) .046(3) -.017(4) .029(3) -.013(3)
C15' .098(6) .072(5) .091(6) .019(4) .058(5) -.008(4)
C21 .047(4) .118(7) .059(4) -.006(4) .005(3) .049(5)
C22 .068(5) .133(8) .033(4) .003(5) .008(3) .015(4)
C23 .077(5) .092(6) .037(4) .007(5) -.012(4) .005(4)
C24 .050(4) .109(7) .042(4) .007(4) -.002(3) .027(4)
C25 .066(5) .078(5) .048(4) .021(4) -.002(3) .027(4)
C21' .095(7) .166(11) .087(7) -.024(7) .016(5) .073(7)
C21'' .200(17) .31(3) .128(12) -.124(18) -.007(11) .138(16)
C22' .120(8) .258(18) .055(5) .053(10) .041(6) -.002(7)
C23' .148(10) .120(9) .074(7) -.021(8) -.021(7) -.006(6)
C24' .051(4) .215(14) .074(6) .005(6) .004(4) .053(7)
C25' .127(9) .089(7) .104(7) .054(6) -.002(6) .030(6)
C31 .047(4) .116(7) .039(4) .011(4) .003(3) -.028(4)
C32 .118(7) .068(5) .031(4) -.050(5) -.020(4) .007(3)
C33 .052(4) .104(7) .044(4) -.002(4) .011(3) -.009(4)
C34 .065(5) .096(6) .045(4) .018(4) .004(4) .003(4)
C35 .078(5) .086(6) .032(3) -.011(4) .015(3) .011(3)
C31' .109(8) .246(18) .108(9) .074(10) -.006(7) -.101(11)
C31'' .112(9) .26(2) .132(11) -.029(11) .065(8) -.103(13)
C32' .33(2) .110(9) .073(7) -.127(13) -.061(10) .027(6)
C33' .058(5) .35(2) .071(6) -.023(9) .015(5) -.044(10)
C34' .165(13) .125(10) .122(10) .076(10) -.022(9) -.001(8)
C35' .154(11) .214(15) .072(6) -.076(11) .039(7) .034(8)
C41 .060(4) .071(4) .043(3) .003(3) .026(3) -.016(3)
C42 .058(4) .080(5) .039(3) -.007(3) .022(3) -.016(3)
C43 .091(5) .087(5) .037(3) -.004(4) .033(4) -.001(3)
C44 .099(6) .101(6) .072(5) -.037(5) .066(5) -.026(5)
C45 .065(4) .109(6) .059(4) -.012(4) .039(4) -.028(5)
C41' .115(7) .077(6) .072(5) .024(5) .044(5) -.005(4)
C41'' .145(9) .079(6) .105(7) .034(6) .045(7) -.023(5)
C42' .068(4) .100(6) .062(4) -.010(4) .021(4) -.033(4)
C43' .157(10) .118(8) .053(5) .017(7) .044(6) .012(5)
C44' .176(12) .153(11) .132(9) -.081(10) .121(10) -.036(8)
C45' .051(4) .187(11) .110(7) -.000(6) .044(5) -.052(7)
C51 .057(4) .071(4) .041(3) .009(3) .029(3) -.001(3)
C52 .057(4) .069(4) .044(3) -.013(3) .031(3) -.017(3)
C53 .066(4) .086(5) .032(3) .008(4) .028(3) .005(3)
C54 .077(5) .078(5) .052(4) -.016(4) .046(4) -.001(4)
C55 .047(3) .098(6) .045(4) -.009(4) .025(3) -.009(4)
C51' .125(7) .069(5) .067(5) .034(5) .051(5) .007(4)
C51'' .209(15) .116(9) .125(9) .086(10) .103(10) .022(7)
C52' .076(5) .114(7) .071(5) -.038(5) .042(4) -.054(5)
C53' .112(7) .142(8) .038(4) .035(6) .028(4) .023(4)
C54' .160(10) .083(6) .105(7) -.031(6) .087(7) .002(5)
C55' .051(4) .193(11) .089(6) -.008(6) .039(4) -.013(6)
C61 .060(4) .074(5) .036(3) -.001(4) .008(3) .010(3)
C62 .041(3) .072(4) .039(3) .009(3) .008(3) .002(3)
C63 .055(4) .074(5) .033(3) -.010(3) .006(3) -.007(3)
C64 .053(4) .080(5) .031(3) .013(3) .007(3) -.007(3)
C65 .046(3) .092(5) .034(3) -.004(3) .012(3) .009(3)
C61' .107(7) .063(5) .080(5) .014(4) .010(5) .024(4)
C61'' .173(12) .085(7) .098(7) .044(7) .017(8) .040(6)
C62' .055(4) .140(8) .069(5) .020(5) .016(4) -.001(5)
C63' .090(5) .069(5) .058(4) -.039(4) .009(4) -.005(3)
C64' .091(6) .110(7) .053(4) .028(5) .021(4) -.010(4)
C65' .070(5) .159(9) .048(4) -.018(5) .017(4) .021(5)
C71 .061(4) .082(5) .060(4) -.016(4) .030(4) .018(4)
C72 .049(3) .057(4) .051(3) .004(3) .025(3) .018(3)
C73 .071(4) .067(4) .039(3) .013(3) .029(3) .014(3)
C74 .094(6) .110(7) .061(5) .046(5) .051(5) .035(5)
C75 .050(4) .156(9) .072(6) .017(5) .035(4) .050(6)
C71' .114(8) .108(8) .088(6) -.065(6) .025(6) -.003(5)
C71'' .193(16) .145(13) .141(12) -.072(12) .053(11) .018(10)
C72' .070(4) .059(4) .078(5) .013(3) .038(4) .025(3)
C73' .130(7) .076(5) .047(4) -.009(5) .035(4) .003(3)
C74' .206(14) .174(12) .116(9) .126(11) .125(10) .062(8)
C75' .046(5) .30(2) .118(9) .021(7) .042(5) .084(11)
C81 .069(5) .114(7) .038(4) -.029(5) -.004(4) .026(4)
C82 .057(5) .170(10) .033(4) .033(6) .008(3) -.005(5)
C83 .086(7) .092(6) .057(5) .023(5) -.016(5) -.016(4)
C84 .039(4) .116(8) .057(4) .001(4) -.000(3) .031(5)
C85 .094(6) .083(6) .035(4) .042(5) .016(4) .006(3)
C81' .162(12) .211(16) .077(7) -.097(12) -.022(7) .075(9)
C81'' .22(2) .32(3) .174(18) -.15(2) -.055(16) .17(2)
C82' .128(10) .51(4) .043(5) .147(17) .029(6) -.006(11)
C83' .28(2) .115(10) .101(10) .017(12) -.104(13) -.034(8)
C84' .057(6) .35(3) .119(10) -.022(9) .006(6) .115(14)
C85' .240(17) .151(11) .056(5) .133(12) .019(7) .009(6)
O1 .069(3) .034(2) .090(3) -.004(2) .043(3) .001(2)
P1 .0691(11) .0341(9) .1119(16) .0016(8) .0449(11) -.0092(9)
N1 .081(5) .046(4) .154(7) -.011(3) .059(5) -.029(4)
N2 .092(5) .057(4) .152(8) .002(3) .067(5) -.013(4)
N3 .143(7) .048(4) .127(7) .030(4) .047(6) .028(4)
C1* .082(6) .071(6) .202(13) -.005(5) .060(8) -.018(7)
C2* .112(8) .059(6) .29(2) -.030(6) .100(10) -.069(9)
C3* .145(10) .094(8) .184(14) .003(7) .116(11) -.025(8)
C4* .079(7) .111(9) .27(2) -.009(6) .083(10) -.069(11)
C5* .168(11) .082(7) .121(9) .020(7) .072(9) .017(6)
C6* .211(17) .089(9) .201(16) .065(10) .078(14) .064(10)
O2 .073(3) .035(2) .070(3) .001(2) .039(2) -.006(2)
P2 .0935(14) .0371(10) .0967(14) -.0024(9) .0568(12) -.0008(9)
N4 .115(6) .058(4) .151(8) -.018(4) .061(6) -.048(5)
N5 .134(7) .062(4) .088(5) .030(4) .057(5) .023(3)
N6 .168(10) .054(4) .250(13) .009(5) .165(11) .029(6)
C7* .166(12) .065(7) .30(2) -.039(7) .134(14) -.082(10)
C8* .30(2) .111(9) .084(7) .072(12) .050(11) -.015(7)
C9* .30(2) .130(11) .163(13) .117(14) .160(16) .094(10)
C10* .098(7) .074(6) .159(11) .007(5) .029(7) .003(6)
C11* .34(3) .130(11) .25(2) .126(15) .25(2) .118(13)
C12* .140(12) .102(9) .35(3) -.034(8) .160(17) -.046(12)

loop_
_atom_site_label
_atom_site_fract_x
_atom_site_fract_y
_atom_site_fract_z
_atom_site_U_iso_or_equiv
_atom_site_thermal_displace_type
Ti1 .40100(4) .10895(4) .29166(5) .0358(4) Uani
Ti2 .38572(4) .06435(5) .15657(5) .0430(5) Uani
Ti3 .62617(4) .02944(5) .35067(4) .0389(4) Uani
Ti4 .62034(4) .07861(5) .22040(5) .0424(5) Uani
Ti5 .88806(4) .14052(5) .77684(4) .0377(5) Uani
Ti6 .87727(4) .20793(5) .65190(4) .0374(4) Uani
Ti7 1.10702(4) .15988(5) .70559(5) .0415(5) Uani
Ti8 1.11885(4) .19367(5) .84224(5) .0425(5) Uani
Ca1 .51197(4) .10530(5) .25688(5) .0358(5) Uani
Ca2 .99696(4) .13975(5) .73964(5) .0342(5) Uani
F1 .37649(17) .18929(16) .2812(2) .064(2) Uani
F2 .47252(12) .12957(15) .33231(14) .0454(15) Uani
F3 .34326(12) .08347(15) .20837(15) .0451(15) Uani
F4 .43040(12) .03868(14) .25661(14) .0435(15) Uani
F5 .41997(12) .13980(15) .21011(15) .0457(15) Uani
F6 .36795(16) -.01839(17) .15354(17) .065(2) Uani
F7 .45454(13) .05280(19) .16025(15) .0563(17) Uani
F8 .62431(16) -.05579(17) .34359(19) .0652(19) Uani
F9 .55735(12) .03866(16) .34727(15) .0472(16) Uani
F10 .60867(12) .11303(14) .30605(14) .0431(14) Uani
F11 .57588(12) .02033(15) .24694(14) .0430(15) Uani
F12 .67023(12) .03440(16) .29932(15) .0486(16) Uani
F13 .66381(16) .14701(19) .24079(19) .067(2) Uani
F14 .55682(14) .12325(17) .18450(15) .0544(17) Uani
F15 .85467(16) .06482(18) .75248(17) .064(2) Uani
F16 .95643(13) .10760(16) .81123(14) .0480(15) Uani
F17 .92501(12) .21220(14) .75423(13) .0403(14) Uani
F18 .83351(12) .18361(16) .70105(14) .0467(15) Uani
F19 .90221(12) .12169(14) .68895(13) .0420(14) Uani
F20 .87071(15) .29089(16) .66659(17) .0592(18) Uani
F21 .94622(12) .21095(16) .65428(15) .0475(16) Uani
F22 1.14089(16) .08465(18) .71448(18) .063(2) Uani
F23 1.03811(13) .12897(16) .66433(14) .0492(16) Uani
F24 1.07125(12) .22050(15) .74255(15) .0456(15) Uani
F25 1.16212(12) .18786(17) .78997(15) .0507(16) Uani
F26 1.09141(12) .11790(14) .78565(14) .0433(15) Uani
F27 1.12785(17) .27834(18) .8481(2) .071(2) Uani
F28 1.04960(12) .19273(18) .83883(15) .0533(17) Uani
C11 .3339(2) .0718(3) .3254(3) .047(3) Uani
C12 .3683(3) .0209(3) .3301(3) .048(3) Uani
C13 .4180(2) .0369(3) .3776(3) .044(3) Uani
C14 .4145(2) .0977(3) .4007(3) .047(3) Uani
C15 .3621(3) .1188(3) .3689(3) .051(3) Uani
C11' .2772(3) .0731(5) .2834(4) .076(4) Uani
C11'' .2447(4) .0470(8) .3195(7) .125(8) Uani
C12' .3542(3) -.0396(3) .2937(4) .069(4) Uani
C13' .4657(3) -.0040(3) .3985(3) .059(3) Uani
C14' .4580(3) .1320(4) .4520(3) .066(4) Uani
C15' .3409(4) .1806(4) .3806(5) .081(5) Uani
C21 .3763(3) .1338(5) .0726(4) .079(5) Uani
C22 .3689(3) .0723(6) .0457(3) .082(5) Uani
C23 .3242(3) .0485(4) .0471(3) .079(4) Uani
C24 .3018(3) .0921(5) .0753(3) .073(4) Uani
C25 .3345(3) .1467(4) .0909(3) .071(4) Uani
C21' .4210(4) .1768(7) .0813(5) .122(7) Uani
C21'' .4090(8) .2198(13) .0231(9) .234(17) Uani
C22' .4045(5) .0395(9) .0189(5) .142(9) Uani
C23' .3009(6) -.0161(6) .0240(6) .134(8) Uani
C24' .2528(3) .0851(8) .0864(5) .120(7) Uani
C25' .3240(5) .2055(5) .1204(6) .121(7) Uani
C31 .6446(3) .0761(5) .4514(3) .072(4) Uani
C32 .6846(4) .0979(4) .4286(3) .087(5) Uani
C33 .7135(3) .0442(5) .4281(3) .069(4) Uani
C34 .6942(3) -.0045(5) .4473(3) .074(4) Uani
C35 .6537(3) .0127(4) .4611(3) .068(4) Uani
C31' .6035(5) .1143(10) .4622(7) .169(11) Uani
C31'' .6167(6) .1254(11) .5343(8) .163(12) Uani
C32' .6932(9) .1644(7) .4126(6) .213(12) Uani
C33' .7597(4) .0476(11) .4104(5) .162(11) Uani
C34' .7161(7) -.0714(7) .4531(7) .161(9) Uani
C35' .6203(6) -.0325(9) .4818(5) .148(10) Uani
C41 .6376(3) -.0151(3) .1740(3) .056(3) Uani
C42 .5907(3) .0104(4) .1304(3) .058(3) Uani
C43 .6015(3) .0688(4) .1090(3) .069(4) Uani
C44 .6565(4) .0788(5) .1401(4) .081(5) Uani
C45 .6780(3) .0270(5) .1804(4) .073(4) Uani
C41' .6440(4) -.0780(4) .2072(4) .086(5) Uani
C41'' .6450(5) -.1336(5) .1663(6) .111(7) Uani
C42' .5385(3) -.0205(5) .1110(4) .078(4) Uani
C43' .5614(5) .1102(6) .0611(4) .108(7) Uani
C44' .6855(6) .1342(7) .1300(7) .135(9) Uani
C45' .7352(3) .0200(7) .2217(5) .112(7) Uani
C51 .8580(3) .2199(3) .8274(3) .053(3) Uani
C52 .9087(3) .2038(3) .8700(3) .053(3) Uani
C53 .9063(3) .1401(4) .8886(3) .059(4) Uani
C54 .8553(3) .1187(4) .8583(3) .063(4) Uani
C55 .8251(3) .1669(4) .8200(3) .061(4) Uani
C51' .8412(4) .2846(4) .7972(4) .083(5) Uani
C51'' .8224(7) .3264(7) .8367(7) .138(9) Uani
C52' .9564(3) .2431(5) .8928(4) .083(5) Uani
C53' .9516(4) .1030(6) .9350(4) .098(6) Uani
C54' .8349(5) .0540(5) .8657(5) .105(6) Uani
C55' .7679(3) .1636(7) .7780(5) .107(7) Uani
C61 .8200(3) .2482(4) .5487(3) .060(3) Uani
C62 .7911(2) .2074(3) .5704(3) .053(3) Uani
C63 .8122(3) .1461(3) .5730(3) .057(3) Uani
C64 .8552(3) .1506(3) .5553(3) .057(3) Uani
C65 .8593(3) .2152(4) .5404(3) .059(4) Uani
C61' .8094(4) .3186(4) .5360(5) .092(5) Uani
C61'' .7753(6) .3302(6) .4663(6) .130(8) Uani
C62' .7459(3) .2256(6) .5874(4) .091(5) Uani
C63' .7917(3) .0870(4) .5916(4) .078(4) Uani
C64' .8901(4) .0989(5) .5521(4) .087(5) Uani
C65' .8984(3) .2411(6) .5162(4) .094(5) Uani
C71 1.1351(3) .2548(4) .6717(3) .066(4) Uani
C72 1.0854(2) .2390(3) .6256(3) .051(3) Uani
C73 1.0886(3) .1822(3) .5958(3) .057(3) Uani
C74 1.1399(4) .1610(5) .6225(4) .082(5) Uani
C75 1.1695(3) .2047(6) .6705(5) .090(6) Uani
C71' 1.1472(5) .3133(6) .7120(5) .108(6) Uani
C71'' 1.1483(8) .3759(9) .6726(8) .164(12) Uani
C72' 1.0369(3) .2770(3) .6089(4) .066(4) Uani
C73' 1.0437(4) .1504(4) .5424(4) .084(5) Uani
C74' 1.1612(7) .1021(7) .6047(6) .147(10) Uani
C75' 1.2267(4) .1997(10) .7130(6) .150(10) Uani
C81 1.1363(3) .1184(5) .9233(3) .081(5) Uani
C82 1.1373(3) .1763(6) .9519(3) .089(6) Uani
C83 1.1781(4) .2096(5) .9512(4) .092(5) Uani
C84 1.2046(3) .1746(5) .9233(4) .076(5) Uani
C85 1.1800(3) .1174(4) .9060(3) .073(4) Uani
C81' 1.0962(6) .0680(9) .9138(6) .171(10) Uani
C81'' 1.1108(10) .0266(15) .9726(11) .28(2) Uani
C82' 1.0997(6) .1976(15) .9801(5) .228(17) Uani
C83' 1.1922(10) .2764(7) .9780(8) .222(12) Uani
C84' 1.2527(4) .1924(12) .9134(7) .184(13) Uani
C85' 1.1966(7) .0649(7) .8742(5) .161(10) Uani
O1 .52140(19) .2128(2) .2683(3) .061(2) Uani
P1 .53787(8) .27939(8) .27478(12) .0687(10) Uani
N1 .4895(3) .3234(3) .2311(5) .090(4) Uani
N2 .5849(3) .2978(3) .2526(5) .094(5) Uani
N3 .5600(4) .2990(3) .3522(5) .108(5) Uani
C1* .4369(4) .3086(5) .2236(8) .117(7) Uani
C2* .4975(5) .3924(5) .2239(10) .146(9) Uani
C3* .5734(6) .2900(6) .1861(8) .125(9) Uani
C4* .6388(5) .2898(7) .2922(10) .149(10) Uani
C5* .5350(6) .2711(5) .3915(6) .119(7) Uani
C6* .5798(8) .3632(7) .3738(10) .168(12) Uani
O2 .99373(18) .03202(19) .7267(2) .056(2) Uani
P2 .99732(9) -.03430(8) .71028(11) .0697(10) Uani
N4 1.0110(4) -.0783(4) .7729(5) .105(5) Uani
N5 .9429(4) -.0562(3) .6516(4) .090(4) Uani
N6 1.0442(5) -.0511(4) .6859(7) .132(7) Uani
C7* 1.0113(7) -.1482(6) .7657(11) .162(11) Uani
C8* .9992(10) -.0542(7) .8280(6) .173(12) Uani
C9* .9391(9) -.1129(8) .6133(8) .176(13) Uani
C10* .8961(5) -.0458(5) .6634(7) .117(7) Uani
C11* 1.0403(10) -.0239(8) .6264(10) .198(15) Uani
C12* 1.0980(7) -.0579(7) .7334(13) .177(14) Uani
H11'1 .27009 .04637 .24222 .06757 Uiso
H11'2 .26555 .12019 .26869 .06757 Uiso
H11"1 .20445 .04446 .29857 .11183 Uiso
H11"2 .25377 .07544 .36078 .11183 Uiso
H11"3 .25853 .00148 .33446 .11183 Uiso
H12'1 .33870 -.06996 .31778 .06568 Uiso
H12'2 .38749 -.06038 .29082 .06568 Uiso
H12'3 .32673 -.03178 .24754 .06568 Uiso
H13'1 .49758 .02505 .42456 .05397 Uiso
H13'2 .47133 -.02254 .35923 .05397 Uiso
H13'3 .46289 -.04053 .42733 .05397 Uiso
H14'1 .49300 .11750 .44680 .06055 Uiso
H14'2 .45975 .12092 .49743 .06055 Uiso
H14'3 .45363 .18146 .44604 .06055 Uiso
H15'1 .30910 .18992 .33763 .06794 Uiso
H15'2 .36875 .21684 .38962 .06794 Uiso
H15'3 .32880 .17825 .41820 .06794 Uiso
H21'1 .43044 .20321 .12295 .09586 Uiso
H21'2 .45498 .14862 .08743 .09586 Uiso
H21"1 .43301 .21052 -.00186 .16721 Uiso
H21"2 .37003 .21327 -.00856 .16721 Uiso
H21"3 .41396 .26725 .03713 .16721 Uiso
H22'1 .39094 -.00720 .02132 .10191 Uiso
H22'2 .39779 .05170 -.02747 .10191 Uiso
H22'3 .44412 .04323 .04755 .10191 Uiso
H23'1 .29711 -.04363 .05980 .11873 Uiso
H23'2 .26464 -.01218 -.01363 .11873 Uiso
H23'3 .32613 -.04101 .00673 .11873 Uiso
H24'1 .22553 .10776 .04716 .09368 Uiso
H24'2 .24303 .03738 .08758 .09368 Uiso
H24'3 .25561 .10629 .12906 .09368 Uiso
H25'1 .28472 .21806 .11076 .09626 Uiso
H25'2 .34211 .20141 .17015 .09626 Uiso
H25'3 .34006 .24404 .10598 .09626 Uiso
H31'1 .60020 .15822 .43940 .12653 Uiso
H31'2 .56776 .09079 .44141 .12653 Uiso
H31"1 .65715 .13351 .56140 .15649 Uiso
H31"2 .59624 .16289 .54140 .15649 Uiso
H31"3 .60729 .08420 .55403 .15649 Uiso
H32'1 .65725 .18999 .39311 .13536 Uiso
H32'2 .71802 .18832 .45180 .13536 Uiso
H32'3 .70847 .16405 .37690 .13536 Uiso
H33'1 .79162 .07341 .43636 .12691 Uiso
H33'2 .77428 -.00185 .41504 .12691 Uiso
H33'3 .74801 .05776 .36222 .12691 Uiso
H34'1 .75632 -.07469 .47691 .14483 Uiso
H34'2 .69960 -.09959 .48030 .14483 Uiso
H34'3 .70483 -.09233 .40867 .14483 Uiso
H35'1 .58940 -.05880 .44810 .11467 Uiso
H35'2 .64599 -.06555 .51306 .11467 Uiso
H35'3 .60354 -.00620 .50846 .11467 Uiso
H41'1 .61264 -.08338 .22221 .07500 Uiso
H41'2 .67871 -.07738 .24808 .07500 Uiso
H41"1 .67554 -.12913 .15193 .10373 Uiso
H41"2 .60947 -.13513 .12606 .10373 Uiso
H41"3 .64857 -.17763 .18962 .10373 Uiso
H42'1 .52454 -.02736 .06158 .06645 Uiso
H42'2 .51208 .00822 .12153 .06645 Uiso
H42'3 .54138 -.06374 .13387 .06645 Uiso
H43'1 .55815 .10191 .01448 .08925 Uiso
H43'2 .57134 .15789 .07187 .08925 Uiso
H43'3 .52474 .10252 .06285 .08925 Uiso
H44'1 .69773 .17111 .16318 .11565 Uiso
H44'2 .66104 .15552 .08678 .11565 Uiso
H44'3 .71880 .11755 .12493 .11565 Uiso
H45'1 .76370 -.00125 .20964 .09232 Uiso
H45'2 .73660 -.00531 .26272 .09232 Uiso
H45'3 .74958 .06558 .23719 .09232 Uiso
H51'1 .87471 .30689 .79372 .07821 Uiso
H51'2 .81320 .28000 .75134 .07821 Uiso
H51"1 .78890 .30456 .84055 .12704 Uiso
H51"2 .85041 .33145 .88293 .12704 Uiso
H51"3 .81077 .37055 .81653 .12704 Uiso
H52'1 .94667 .28510 .86513 .07096 Uiso
H52'2 .96777 .25463 .94042 .07096 Uiso
H52'3 .98687 .22083 .88531 .07096 Uiso
H53'1 .97557 .08145 .91544 .08529 Uiso
H53'2 .97416 .13220 .97180 .08529 Uiso
H53'3 .93602 .06653 .95419 .08529 Uiso
H54'1 .86260 .02420 .86830 .09218 Uiso
H54'2 .82534 .05053 .90485 .09218 Uiso
H54'3 .80091 .04227 .82419 .09218 Uiso
H55'1 .76200 .15870 .73010 .08377 Uiso
H55'2 .75069 .12463 .79057 .08377 Uiso
H55'3 .74881 .20445 .78273 .08377 Uiso
H61'1 .79088 .33646 .56548 .08624 Uiso
H61'2 .84496 .34337 .54839 .08624 Uiso
H61"1 .77180 .37900 .46000 .11446 Uiso
H61"2 .79112 .30990 .43580 .11446 Uiso
H61"3 .73732 .31007 .45394 .11446 Uiso
H62'1 .71739 .23414 .54207 .07158 Uiso
H62'2 .73455 .18889 .61018 .07158 Uiso
H62'3 .75345 .26570 .61612 .07158 Uiso
H63'1 .81880 .04820 .61110 .06934 Uiso
H63'2 .77651 .09857 .62545 .06934 Uiso
H63'3 .76131 .06948 .55076 .06934 Uiso
H64'1 .92856 .11608 .56601 .07931 Uiso
H64'2 .89031 .06193 .58231 .07931 Uiso
H64'3 .87809 .08158 .50541 .07931 Uiso
H65'1 .92860 .21160 .52810 .07694 Uiso
H65'2 .88157 .24637 .46686 .07694 Uiso
H65'3 .91173 .28522 .53707 .07694 Uiso
H71'1 1.11825 .31883 .73147 .10263 Uiso
H71'2 1.18332 .30818 .75110 .10263 Uiso
H71"1 1.17729 .37094 .65389 .19184 Uiso
H71"2 1.11222 .38159 .63426 .19184 Uiso
H71"3 1.15634 .41664 .70036 .19184 Uiso
H72'1 1.03720 .30020 .65150 .06069 Uiso
H72'2 1.03502 .31147 .57514 .06069 Uiso
H72'3 1.00401 .24825 .59029 .06069 Uiso
H73'1 1.05120 .10294 .53975 .07522 Uiso
H73'2 1.00959 .15506 .55180 .07522 Uiso
H73'3 1.03766 .17241 .49947 .07522 Uiso
H74'1 1.20090 .10612 .61566 .09478 Uiso
H74'2 1.15424 .06285 .62826 .09478 Uiso
H74'3 1.14188 .09395 .55496 .09478 Uiso
H75'1 1.24924 .20925 .68658 .10929 Uiso
H75'2 1.23690 .23296 .75083 .10929 Uiso
H75'3 1.23589 .15490 .73326 .10929 Uiso
H81'1 1.05951 .09097 .90401 .12478 Uiso
H81'2 1.09202 .04012 .87482 .12478 Uiso
H81"1 1.11492 .06374 1.00878 .21044 Uiso
H81"2 1.08235 -.00398 .97286 .21044 Uiso
H81"3 1.14641 .00488 .98540 .21044 Uiso
H82'1 1.06250 .19921 .94731 .13508 Uiso
H82'2 1.10249 .17160 1.01930 .13508 Uiso
H82'3 1.10977 .24633 .99695 .13508 Uiso
H83'1 1.16001 .30489 .95376 .16486 Uiso
H83'2 1.19799 .27443 1.02618 .16486 Uiso
H83'3 1.22449 .30303 .97800 .16486 Uiso
H84'1 1.28379 .17426 .94862 .12041 Uiso
H84'2 1.25033 .18402 .86824 .12041 Uiso
H84'3 1.25624 .24552 .91851 .12041 Uiso
H85'1 1.20668 .08214 .83781 .11405 Uiso
H85'2 1.22779 .04030 .90700 .11405 Uiso
H85'3 1.16520 .03220 .85327 .11405 Uiso
H1*1 .41960 .33380 .24980 .10536 Uiso
H1*2 .41216 .31488 .17559 .10536 Uiso
H1*3 .43558 .26117 .23555 .10536 Uiso
H2*1 .47124 .40566 .17588 .11162 Uiso
H2*2 .48856 .41785 .25532 .11162 Uiso
H2*3 .53490 .40264 .22630 .11162 Uiso
H3*1 .58380 .24890 .17170 .11398 Uiso
H3*2 .59153 .32525 .17029 .11398 Uiso
H3*3 .53272 .29317 .15996 .11398 Uiso
H4*1 .66135 .32257 .28014 .12476 Uiso
H4*2 .65107 .24434 .28693 .12476 Uiso
H4*3 .64806 .29575 .34194 .12476 Uiso
H5*1 .52481 .22459 .37717 .11729 Uiso
H5*2 .55906 .27219 .44005 .11729 Uiso
H5*3 .50005 .29603 .38573 .11729 Uiso
H6*1 .54913 .39347 .37122 .15111 Uiso
H6*2 .60717 .36265 .42119 .15111 Uiso
H6*3 .59859 .38437 .34632 .15111 Uiso
H7*1 1.02541 -.17368 .80992 .14059 Uiso
H7*2 .97344 -.16333 .74052 .14059 Uiso
H7*3 1.03510 -.16074 .74223 .14059 Uiso
H8*1 .96205 -.06978 .82250 .14906 Uiso
H8*2 1.02645 -.07252 .87139 .14906 Uiso
H8*3 .99956 -.00480 .83438 .14906 Uiso
H9*1 .97119 -.12387 .60080 .14586 Uiso
H9*2 .93214 -.15153 .63550 .14586 Uiso
H9*3 .90726 -.10626 .56871 .14586 Uiso
H10*1 .86367 -.03955 .62055 .10553 Uiso
H10*2 .88856 -.08481 .68734 .10553 Uiso
H10*3 .89785 -.00579 .69215 .10553 Uiso
H11*1 1.00013 -.03379 .59388 .14580 Uiso
H11*2 1.04491 .02448 .62838 .14580 Uiso
H11*3 1.06463 -.04496 .60771 .14580 Uiso
H12*1 1.11980 -.08631 .71620 .15366 Uiso
H12*2 1.11593 -.01287 .74405 .15366 Uiso
H12*3 1.10333 -.07684 .77920 .15366 Uiso

loop_
_atom_type_symbol
_atom_type_oxidation_number
_atom_type_number_in_cell
_atom_type_scat_dispersion_real
_atom_type_scat_dispersion_imag
_atom_type_scat_source
Ti 0 32 .248 .446 Int._Tables_Vol_IV_Tables_2.2B_and_2.3.1
Ca 0 8 .203 .306 Int._Tables_Vol_IV_Tables_2.2B_and_2.3.1
P 0 8 .09 .095 Int._Tables_Vol_IV_Tables_2.2B_and_2.3.1
F 0 112 .014 .01 Int._Tables_Vol_IV_Tables_2.2B_and_2.3.1
O 0 8 .008 .006 Int._Tables_Vol_IV_Tables_2.2B_and_2.3.1
N 0 24 .004 .003 Int._Tables_Vol_IV_Tables_2.2B_and_2.3.1
C 0 400 .002 .002 Int._Tables_Vol_IV_Tables_2.2B_and_2.3.1
H 0 688 0 0 Int._Tables_Vol_IV_Tables_2.2B_and_2.3.1

loop_
_geom_angle_atom_site_label_1
_geom_angle_atom_site_label_2
_geom_angle_atom_site_label_3
_geom_angle
Ti2 Ti1 Ca1 63.52(4)
Ti2 Ti1 F1 104.96(15)
Ti2 Ti1 F2 105.56(12)
Ti2 Ti1 F3 39.91(11)
Ti2 Ti1 F4 45.19(8)
Ti2 Ti1 F5 40.59(8)
Ti2 Ti1 C11 113.31(15)
Ti2 Ti1 C12 101.66(16)
Ti2 Ti1 C13 121.91(16)
Ti2 Ti1 C14 156.39(15)
Ti2 Ti1 C15 145.99(15)
Ca1 Ti1 F1 108.20(17)
Ca1 Ti1 F2 42.07(11)
Ca1 Ti1 F3 103.33(12)
Ca1 Ti1 F4 50.00(10)
Ca1 Ti1 F5 44.98(8)
Ca1 Ti1 C11 158.81(15)
Ca1 Ti1 C12 124.44(17)
Ca1 Ti1 C13 105.33(16)
Ca1 Ti1 C14 116.45(16)
Ca1 Ti1 C15 149.49(14)
F1 Ti1 F2 96.69(17)
F1 Ti1 F3 90.45(15)
F1 Ti1 F4 146.5(2)
F1 Ti1 F5 79.2(2)
F1 Ti1 C11 92.9(2)
F1 Ti1 C12 127.2(2)
F1 Ti1 C13 130.9(2)
F1 Ti1 C14 97.4(2)
F1 Ti1 C15 76.2(2)
F2 Ti1 F3 145.09(17)
F2 Ti1 F4 81.52(14)
F2 Ti1 F5 78.05(13)
F2 Ti1 C11 135.82(18)
F2 Ti1 C12 118.70(17)
F2 Ti1 C13 85.00(17)
F2 Ti1 C14 78.8(2)
F2 Ti1 C15 108.05(18)
F3 Ti1 F4 74.11(13)
F3 Ti1 F5 69.79(14)
F3 Ti1 C11 77.43(18)
F3 Ti1 C12 81.87(17)
F3 Ti1 C13 115.43(16)
F3 Ti1 C14 134.2(2)
F3 Ti1 C15 106.84(18)
F4 Ti1 F5 67.62(13)
F4 Ti1 C11 111.71(19)
F4 Ti1 C12 80.7(2)
F4 Ti1 C13 82.49(19)
F4 Ti1 C14 114.77(18)
F4 Ti1 C15 136.32(18)
F5 Ti1 C11 146.11(16)
F5 Ti1 C12 141.9(2)
F5 Ti1 C13 147.3(2)
F5 Ti1 C14 155.98(17)
F5 Ti1 C15 155.24(17)
C11 Ti1 C12 34.4(2)
C11 Ti1 C13 57.2(2)
C11 Ti1 C14 57.2(2)
C11 Ti1 C15 33.9(2)
C12 Ti1 C13 34.73(18)
C12 Ti1 C14 57.7(2)
C12 Ti1 C15 57.0(2)
C13 Ti1 C14 34.6(2)
C13 Ti1 C15 57.1(2)
C14 Ti1 C15 34.6(2)
Ti1 Ti2 Ca1 63.69(3)
Ti1 Ti2 F3 40.21(8)
Ti1 Ti2 F4 40.48(9)
Ti1 Ti2 F5 45.86(11)
Ti1 Ti2 F6 105.27(14)
Ti1 Ti2 F7 104.59(11)
Ti1 Ti2 C21 123.3(3)
Ti1 Ti2 C22 158.0(3)
Ti1 Ti2 C23 146.3(2)
Ti1 Ti2 C24 113.9(2)
Ti1 Ti2 C25 102.6(2)
Ca1 Ti2 F3 103.79(9)
Ca1 Ti2 F4 50.34(9)
Ca1 Ti2 F5 44.27(9)
Ca1 Ti2 F6 117.20(12)
Ca1 Ti2 F7 42.26(11)
Ca1 Ti2 C21 98.12(18)
Ca1 Ti2 C22 114.2(2)
Ca1 Ti2 C23 146.6(3)
Ca1 Ti2 C24 150.4(2)
Ca1 Ti2 C25 115.7(2)
F3 Ti2 F4 70.41(13)
F3 Ti2 F5 74.41(15)
F3 Ti2 F6 90.21(19)
F3 Ti2 F7 144.43(13)
F3 Ti2 C21 116.6(3)
F3 Ti2 C22 133.6(2)
F3 Ti2 C23 106.9(3)
F3 Ti2 C24 77.7(2)
F3 Ti2 C25 82.9(2)
F4 Ti2 F5 68.04(12)
F4 Ti2 F6 80.51(14)
F4 Ti2 F7 76.72(14)
F4 Ti2 C21 147.1(2)
F4 Ti2 C22 155.9(3)
F4 Ti2 C23 156.2(2)
F4 Ti2 C24 147.2(2)
F4 Ti2 C25 142.4(2)
F5 Ti2 F6 148.04(16)
F5 Ti2 F7 81.12(16)
F5 Ti2 C21 82.5(2)
F5 Ti2 C22 115.9(3)
F5 Ti2 C23 135.1(2)
F5 Ti2 C24 110.9(2)
F5 Ti2 C25 79.8(2)
F6 Ti2 F7 97.6(2)
F6 Ti2 C21 129.3(3)
F6 Ti2 C22 95.1(3)
F6 Ti2 C23 75.9(2)
F6 Ti2 C24 92.3(3)
F6 Ti2 C25 126.8(2)
F7 Ti2 C21 84.6(2)
F7 Ti2 C22 80.4(3)
F7 Ti2 C23 108.7(3)
F7 Ti2 C24 136.1(2)
F7 Ti2 C25 117.9(3)
C21 Ti2 C22 35.0(4)
C21 Ti2 C23 56.1(3)
C21 Ti2 C24 57.1(3)
C21 Ti2 C25 34.6(3)
C22 Ti2 C23 32.5(3)
C22 Ti2 C24 56.0(3)
C22 Ti2 C25 57.4(3)
C23 Ti2 C24 33.6(3)
C23 Ti2 C25 56.5(3)
C24 Ti2 C25 34.7(3)
Ti4 Ti3 Ca1 63.78(3)
Ti4 Ti3 F8 105.19(15)
Ti4 Ti3 F9 104.64(11)
Ti4 Ti3 F10 45.88(10)
Ti4 Ti3 F11 40.29(9)
Ti4 Ti3 F12 40.07(8)
Ti4 Ti3 C31 134.5(2)
Ti4 Ti3 C32 106.0(2)
Ti4 Ti3 C33 108.7(2)
Ti4 Ti3 C34 135.5(2)
Ti4 Ti3 C35 162.0(2)
Ca1 Ti3 F8 114.94(12)
Ca1 Ti3 F9 42.02(10)
Ca1 Ti3 F10 45.00(9)
Ca1 Ti3 F11 48.86(9)
Ca1 Ti3 F12 103.82(9)
Ca1 Ti3 C31 101.7(2)
Ca1 Ti3 C32 111.9(2)
Ca1 Ti3 C33 144.6(3)
Ca1 Ti3 C34 156.5(2)
Ca1 Ti3 C35 124.6(2)
F8 Ti3 F9 96.08(19)
F8 Ti3 F10 147.42(15)
F8 Ti3 F11 80.53(15)
F8 Ti3 F12 90.2(2)
F8 Ti3 C31 119.4(3)
F8 Ti3 C32 131.5(2)
F8 Ti3 C33 100.4(3)
F8 Ti3 C34 76.5(3)
F8 Ti3 C35 86.0(3)
F9 Ti3 F10 81.20(15)
F9 Ti3 F11 76.17(14)
F9 Ti3 F12 144.13(13)
F9 Ti3 C31 80.1(2)
F9 Ti3 C32 110.6(3)
F9 Ti3 C33 137.1(2)
F9 Ti3 C34 119.6(3)
F9 Ti3 C35 87.7(3)
F10 Ti3 F11 67.23(12)
F10 Ti3 F12 74.93(15)
F10 Ti3 C31 92.3(3)
F10 Ti3 C32 78.4(2)
F10 Ti3 C33 103.4(3)
F10 Ti3 C34 133.0(2)
F10 Ti3 C35 126.0(2)
F11 Ti3 F12 70.09(13)
F11 Ti3 C31 150.6(2)
F11 Ti3 C32 143.7(2)
F11 Ti3 C33 145.5(2)
F11 Ti3 C34 153.2(2)
F11 Ti3 C35 157.7(2)
F12 Ti3 C31 126.6(2)
F12 Ti3 C32 90.5(3)
F12 Ti3 C33 75.4(2)
F12 Ti3 C34 96.3(3)
F12 Ti3 C35 128.0(2)
C31 Ti3 C32 36.3(3)
C31 Ti3 C33 57.3(3)
C31 Ti3 C34 55.8(3)
C31 Ti3 C35 33.8(3)
C32 Ti3 C33 34.0(3)
C32 Ti3 C34 55.3(3)
C32 Ti3 C35 56.7(3)
C33 Ti3 C34 31.9(3)
C33 Ti3 C35 54.6(3)
C34 Ti3 C35 32.7(3)
Ti3 Ti4 Ca1 63.24(4)
Ti3 Ti4 F10 40.40(8)
Ti3 Ti4 F11 46.22(8)
Ti3 Ti4 F12 39.56(12)
Ti3 Ti4 F13 104.03(14)
Ti3 Ti4 F14 105.94(13)
Ti3 Ti4 C41 101.58(18)
Ti3 Ti4 C42 119.6(2)
Ti3 Ti4 C43 153.8(2)
Ti3 Ti4 C44 148.2(2)
Ti3 Ti4 C45 114.8(2)
Ca1 Ti4 F10 45.42(8)
Ca1 Ti4 F11 48.07(10)
Ca1 Ti4 F12 102.77(12)
Ca1 Ti4 F13 111.07(16)
Ca1 Ti4 F14 42.97(13)
Ca1 Ti4 C41 125.9(2)
Ca1 Ti4 C42 105.3(2)
Ca1 Ti4 C43 114.7(2)
Ca1 Ti4 C44 147.3(2)
Ca1 Ti4 C45 159.7(2)
F10 Ti4 F11 67.56(13)
F10 Ti4 F12 69.91(13)
F10 Ti4 F13 79.94(18)
F10 Ti4 F14 77.44(14)
F10 Ti4 C41 141.8(2)
F10 Ti4 C42 146.7(2)
F10 Ti4 C43 156.0(2)
F10 Ti4 C44 156.1(2)
F10 Ti4 C45 146.39(18)
F11 Ti4 F12 74.65(13)
F11 Ti4 F13 146.97(19)
F11 Ti4 F14 81.75(15)
F11 Ti4 C41 82.8(2)
F11 Ti4 C42 80.7(2)
F11 Ti4 C43 111.2(2)
F11 Ti4 C44 136.2(3)
F11 Ti4 C45 114.6(3)
F12 Ti4 F13 89.21(15)
F12 Ti4 F14 145.04(18)
F12 Ti4 C41 79.69(18)
F12 Ti4 C42 111.8(2)
F12 Ti4 C43 133.9(2)
F12 Ti4 C44 109.4(2)
F12 Ti4 C45 78.3(2)
F13 Ti4 F14 97.25(17)
F13 Ti4 C41 123.1(3)
F13 Ti4 C42 132.4(3)
F13 Ti4 C43 100.8(3)
F13 Ti4 C44 76.1(3)
F13 Ti4 C45 89.2(3)
F14 Ti4 C41 122.85(18)
F14 Ti4 C42 88.9(2)
F14 Ti4 C43 78.7(2)
F14 Ti4 C44 105.5(2)
F14 Ti4 C45 135.8(2)
C41 Ti4 C42 34.3(2)
C41 Ti4 C43 57.0(3)
C41 Ti4 C44 56.5(3)
C41 Ti4 C45 33.9(3)
C42 Ti4 C43 34.3(3)
C42 Ti4 C44 56.8(3)
C42 Ti4 C45 56.8(3)
C43 Ti4 C44 34.6(3)
C43 Ti4 C45 57.2(3)
C44 Ti4 C45 34.1(3)
Ti6 Ti5 Ca2 63.57(4)
Ti6 Ti5 F15 105.74(13)
Ti6 Ti5 F16 105.85(12)
Ti6 Ti5 F17 44.82(8)
Ti6 Ti5 F18 39.92(11)
Ti6 Ti5 F19 40.68(8)
Ti6 Ti5 C51 101.11(17)
Ti6 Ti5 C52 117.51(18)
Ti6 Ti5 C53 152.2(2)
Ti6 Ti5 C54 150.18(18)
Ti6 Ti5 C55 116.60(18)
Ca2 Ti5 F15 108.16(16)
Ca2 Ti5 F16 42.30(12)
Ca2 Ti5 F17 49.85(10)
Ca2 Ti5 F18 103.34(12)
Ca2 Ti5 F19 45.27(8)
Ca2 Ti5 C51 129.30(18)
Ca2 Ti5 C52 107.00(19)
Ca2 Ti5 C53 114.83(19)
Ca2 Ti5 C54 145.12(17)
Ca2 Ti5 C55 163.51(19)
F15 Ti5 F16 96.38(17)
F15 Ti5 F17 146.65(18)
F15 Ti5 F18 90.86(14)
F15 Ti5 F19 79.43(17)
F15 Ti5 C51 122.5(2)
F15 Ti5 C52 133.0(2)
F15 Ti5 C53 101.0(2)
F15 Ti5 C54 76.4(2)
F15 Ti5 C55 87.9(3)
F16 Ti5 F17 81.55(15)
F16 Ti5 F18 145.34(17)
F16 Ti5 F19 78.64(13)
F16 Ti5 C51 123.49(17)
F16 Ti5 C52 89.2(2)
F16 Ti5 C53 78.3(2)
F16 Ti5 C54 103.4(2)
F16 Ti5 C55 134.39(19)
F17 Ti5 F18 74.16(13)
F17 Ti5 F19 67.49(12)
F17 Ti5 C51 84.3(2)
F17 Ti5 C52 80.4(2)
F17 Ti5 C53 111.0(2)
F17 Ti5 C54 136.6(2)
F17 Ti5 C55 117.3(2)
F18 Ti5 F19 69.45(13)
F18 Ti5 C51 78.67(17)
F18 Ti5 C52 110.22(19)
F18 Ti5 C53 133.5(2)
F18 Ti5 C54 111.2(2)
F18 Ti5 C55 79.5(2)
F19 Ti5 C51 141.80(19)
F19 Ti5 C52 146.9(2)
F19 Ti5 C53 156.8(2)
F19 Ti5 C54 155.8(2)
F19 Ti5 C55 146.11(16)
C51 Ti5 C52 34.4(2)
C51 Ti5 C53 56.9(2)
C51 Ti5 C54 56.7(3)
C51 Ti5 C55 34.7(3)
C52 Ti5 C53 34.7(3)
C52 Ti5 C54 57.0(3)
C52 Ti5 C55 57.4(2)
C53 Ti5 C54 33.6(2)
C53 Ti5 C55 56.5(2)
C54 Ti5 C55 33.8(3)
Ti5 Ti6 Ca2 63.23(3)
Ti5 Ti6 F17 40.39(9)
Ti5 Ti6 F18 39.95(8)
Ti5 Ti6 F19 45.82(10)
Ti5 Ti6 F20 105.02(14)
Ti5 Ti6 F21 104.81(10)
Ti5 Ti6 C61 147.9(2)
Ti5 Ti6 C62 114.81(19)
Ti5 Ti6 C63 102.20(18)
Ti5 Ti6 C64 120.88(18)
Ti5 Ti6 C65 155.6(2)
Ca2 Ti6 F17 49.86(9)
Ca2 Ti6 F18 103.03(9)
Ca2 Ti6 F19 44.31(9)
Ca2 Ti6 F20 116.26(11)
Ca2 Ti6 F21 42.64(10)
Ca2 Ti6 C61 145.8(2)
Ca2 Ti6 C62 153.30(18)
Ca2 Ti6 C63 118.77(18)
Ca2 Ti6 C64 99.39(17)
Ca2 Ti6 C65 113.23(18)
F17 Ti6 F18 70.46(12)
F17 Ti6 F19 68.03(11)
F17 Ti6 F20 79.99(14)
F17 Ti6 F21 77.44(14)
F17 Ti6 C61 156.2(2)
F17 Ti6 C62 146.5(2)
F17 Ti6 C63 142.3(2)
F17 Ti6 C64 146.92(19)
F17 Ti6 C65 156.3(2)
F18 Ti6 F19 73.71(15)
F18 Ti6 F20 91.13(18)
F18 Ti6 F21 144.58(13)
F18 Ti6 C61 108.6(2)
F18 Ti6 C62 77.9(2)
F18 Ti6 C63 80.4(2)
F18 Ti6 C64 113.0(2)
F18 Ti6 C65 133.20(19)
F19 Ti6 F20 147.58(15)
F19 Ti6 F21 80.82(15)
F19 Ti6 C61 135.5(2)
F19 Ti6 C62 113.4(2)
F19 Ti6 C63 81.51(18)
F19 Ti6 C64 81.14(19)
F19 Ti6 C65 113.4(2)
F20 Ti6 F21 97.78(18)
F20 Ti6 C61 76.2(2)
F20 Ti6 C62 90.3(2)
F20 Ti6 C63 124.9(2)
F20 Ti6 C64 131.2(2)
F20 Ti6 C65 98.0(2)
F21 Ti6 C61 106.8(2)
F21 Ti6 C62 135.9(2)
F21 Ti6 C63 120.1(2)
F21 Ti6 C64 86.3(2)
F21 Ti6 C65 79.5(2)
C61 Ti6 C62 33.8(3)
C61 Ti6 C63 56.3(2)
C61 Ti6 C64 56.4(2)
C61 Ti6 C65 33.1(3)
C62 Ti6 C63 34.6(2)
C62 Ti6 C64 57.4(2)
C62 Ti6 C65 56.4(2)
C63 Ti6 C64 34.4(3)
C63 Ti6 C65 56.9(3)
C64 Ti6 C65 34.8(3)
Ti8 Ti7 Ca2 63.76(3)
Ti8 Ti7 F22 104.15(13)
Ti8 Ti7 F23 105.66(12)
Ti8 Ti7 F24 45.63(9)
Ti8 Ti7 F25 39.68(11)
Ti8 Ti7 F26 40.69(8)
Ti8 Ti7 C71 102.2(2)
Ti8 Ti7 C72 120.38(17)
Ti8 Ti7 C73 154.54(18)
Ti8 Ti7 C74 150.4(2)
Ti8 Ti7 C75 116.3(2)
Ca2 Ti7 F22 109.30(16)
Ca2 Ti7 F23 41.98(12)
Ca2 Ti7 F24 50.01(10)
Ca2 Ti7 F25 103.34(12)
Ca2 Ti7 F26 45.02(8)
Ca2 Ti7 C71 127.2(2)
Ca2 Ti7 C72 106.16(18)
Ca2 Ti7 C73 114.24(18)
Ca2 Ti7 C74 145.0(2)
Ca2 Ti7 C75 161.9(3)
F22 Ti7 F23 97.53(16)
F22 Ti7 F24 146.66(18)
F22 Ti7 F25 89.11(15)
F22 Ti7 F26 79.41(17)
F22 Ti7 C71 123.5(3)
F22 Ti7 C72 131.9(2)
F22 Ti7 C73 100.3(2)
F22 Ti7 C74 75.9(3)
F22 Ti7 C75 88.5(3)
F23 Ti7 F24 81.84(15)
F23 Ti7 F25 144.88(17)
F23 Ti7 F26 77.52(13)
F23 Ti7 C71 121.75(19)
F23 Ti7 C72 87.72(18)
F23 Ti7 C73 77.7(2)
F23 Ti7 C74 103.6(2)
F23 Ti7 C75 134.7(2)
F24 Ti7 F25 74.24(13)
F24 Ti7 F26 67.85(13)
F24 Ti7 C71 82.8(2)
F24 Ti7 C72 81.4(2)
F24 Ti7 C73 112.0(2)
F24 Ti7 C74 136.9(3)
F24 Ti7 C75 115.7(3)
F25 Ti7 F26 69.86(13)
F25 Ti7 C71 80.7(2)
F25 Ti7 C72 113.10(18)
F25 Ti7 C73 135.1(2)
F25 Ti7 C74 111.4(2)
F25 Ti7 C75 79.6(2)
F26 Ti7 C71 142.7(2)
F26 Ti7 C72 147.3(2)
F26 Ti7 C73 155.0(2)
F26 Ti7 C74 155.3(3)
F26 Ti7 C75 147.2(2)
C71 Ti7 C72 34.4(2)
C71 Ti7 C73 57.4(2)
C71 Ti7 C74 57.6(3)
C71 Ti7 C75 35.1(4)
C72 Ti7 C73 34.2(2)
C72 Ti7 C74 56.5(3)
C72 Ti7 C75 57.2(3)
C73 Ti7 C74 33.6(3)
C73 Ti7 C75 57.1(3)
C74 Ti7 C75 34.7(3)
Ti7 Ti8 Ca2 63.46(3)
Ti7 Ti8 F24 40.34(10)
Ti7 Ti8 F25 40.23(8)
Ti7 Ti8 F26 45.92(10)
Ti7 Ti8 F27 105.17(16)
Ti7 Ti8 F28 104.48(10)
Ti7 Ti8 C81 123.0(2)
Ti7 Ti8 C82 156.9(3)
Ti7 Ti8 C83 146.5(3)
Ti7 Ti8 C84 114.7(2)
Ti7 Ti8 C85 103.1(2)
Ca2 Ti8 F24 50.07(9)
Ca2 Ti8 F25 103.59(9)
Ca2 Ti8 F26 44.01(9)
Ca2 Ti8 F27 116.51(13)
Ca2 Ti8 F28 42.35(11)
Ca2 Ti8 C81 98.8(2)
Ca2 Ti8 C82 114.2(3)
Ca2 Ti8 C83 146.6(3)
Ca2 Ti8 C84 150.8(3)
Ca2 Ti8 C85 117.5(2)
F24 Ti8 F25 70.26(13)
F24 Ti8 F26 67.83(12)
F24 Ti8 F27 80.22(15)
F24 Ti8 F28 76.69(14)
F24 Ti8 C81 147.3(2)
F24 Ti8 C82 156.6(3)
F24 Ti8 C83 156.5(3)
F24 Ti8 C84 147.8(3)
F24 Ti8 C85 143.0(2)
F25 Ti8 F26 74.66(15)
F25 Ti8 F27 90.4(2)
F25 Ti8 F28 144.32(13)
F25 Ti8 C81 116.1(3)
F25 Ti8 C82 133.1(3)
F25 Ti8 C83 107.1(3)
F25 Ti8 C84 78.5(2)
F25 Ti8 C85 82.5(3)
F26 Ti8 F27 147.67(16)
F26 Ti8 F28 80.84(15)
F26 Ti8 C81 82.6(2)
F26 Ti8 C82 114.9(3)
F26 Ti8 C83 135.0(3)
F26 Ti8 C84 111.7(3)
F26 Ti8 C85 81.4(2)
F27 Ti8 F28 97.0(2)
F27 Ti8 C81 129.6(3)
F27 Ti8 C82 96.3(4)
F27 Ti8 C83 76.5(3)
F27 Ti8 C84 92.5(3)
F27 Ti8 C85 125.7(2)
F28 Ti8 C81 85.4(3)
F28 Ti8 C82 80.8(3)
F28 Ti8 C83 108.6(3)
F28 Ti8 C84 135.5(3)
F28 Ti8 C85 119.2(3)
C81 Ti8 C82 34.1(4)
C81 Ti8 C83 55.6(3)
C81 Ti8 C84 56.2(3)
C81 Ti8 C85 34.8(3)
C82 Ti8 C83 32.6(4)
C82 Ti8 C84 54.9(3)
C82 Ti8 C85 56.2(4)
C83 Ti8 C84 32.9(4)
C83 Ti8 C85 55.2(3)
C84 Ti8 C85 33.3(3)
Ti1 Ca1 Ti2 52.78(3)
Ti1 Ca1 Ti3 123.58(4)
Ti1 Ca1 Ti4 171.86(4)
Ti1 Ca1 F2 31.40(7)
Ti1 Ca1 F4 35.19(7)
Ti1 Ca1 F5 39.48(9)
Ti1 Ca1 F7 83.61(10)
Ti1 Ca1 F9 91.92(10)
Ti1 Ca1 F10 142.95(9)
Ti1 Ca1 F11 137.14(9)
Ti1 Ca1 F14 151.58(8)
Ti1 Ca1 O1 91.39(16)
Ti2 Ca1 Ti3 137.73(4)
Ti2 Ca1 Ti4 123.46(4)
Ti2 Ca1 F2 84.17(7)
Ti2 Ca1 F4 39.27(6)
Ti2 Ca1 F5 34.70(8)
Ti2 Ca1 F7 31.74(10)
Ti2 Ca1 F9 118.28(9)
Ti2 Ca1 F10 162.40(9)
Ti2 Ca1 F11 108.61(7)
Ti2 Ca1 F14 104.21(8)
Ti2 Ca1 O1 111.36(12)
Ti3 Ca1 Ti4 52.98(3)
Ti3 Ca1 F2 102.79(7)
Ti3 Ca1 F4 109.26(7)
Ti3 Ca1 F5 162.32(10)
Ti3 Ca1 F7 117.87(10)
Ti3 Ca1 F9 31.78(9)
Ti3 Ca1 F10 34.87(7)
Ti3 Ca1 F11 40.30(6)
Ti3 Ca1 F14 84.38(8)
Ti3 Ca1 O1 110.81(12)
Ti4 Ca1 F2 151.48(7)
Ti4 Ca1 F4 136.83(8)
Ti4 Ca1 F5 142.73(10)
Ti4 Ca1 F7 91.90(11)
Ti4 Ca1 F9 83.98(10)
Ti4 Ca1 F10 39.63(8)
Ti4 Ca1 F11 34.91(8)
Ti4 Ca1 F14 31.57(8)
Ti4 Ca1 O1 96.75(16)
F2 Ca1 F4 59.70(11)
F2 Ca1 F5 64.13(11)
F2 Ca1 F7 114.84(13)
F2 Ca1 F9 75.52(12)
F2 Ca1 F10 112.10(11)
F2 Ca1 F11 136.16(11)
F2 Ca1 F14 158.62(12)
F2 Ca1 O1 76.86(18)
F4 Ca1 F5 54.50(10)
F4 Ca1 F7 59.85(12)
F4 Ca1 F9 81.51(11)
F4 Ca1 F10 143.67(10)
F4 Ca1 F11 104.00(11)
F4 Ca1 F14 137.27(11)
F4 Ca1 O1 125.76(17)
F5 Ca1 F7 62.64(12)
F5 Ca1 F9 130.68(14)
F5 Ca1 F10 158.96(11)
F5 Ca1 F11 142.76(10)
F5 Ca1 F14 112.16(12)
F5 Ca1 O1 78.92(14)
F7 Ca1 F9 116.47(12)
F7 Ca1 F10 130.75(13)
F7 Ca1 F11 80.39(11)
F7 Ca1 F14 77.81(13)
F7 Ca1 O1 124.29(15)
F9 Ca1 F10 62.58(11)
F9 Ca1 F11 61.35(12)
F9 Ca1 F14 115.55(13)
F9 Ca1 O1 119.14(15)
F10 Ca1 F11 55.15(10)
F10 Ca1 F14 63.10(11)
F10 Ca1 O1 80.08(14)
F11 Ca1 F14 60.36(12)
F11 Ca1 O1 130.19(17)
F14 Ca1 O1 81.76(19)
Ti5 Ca2 Ti6 53.20(3)
Ti5 Ca2 Ti7 172.57(4)
Ti5 Ca2 Ti8 123.55(4)
Ti5 Ca2 F16 31.68(7)
Ti5 Ca2 F17 35.54(7)
Ti5 Ca2 F19 39.95(8)
Ti5 Ca2 F21 84.41(10)
Ti5 Ca2 F23 151.61(8)
Ti5 Ca2 F24 137.53(9)
Ti5 Ca2 F26 142.13(9)
Ti5 Ca2 F28 92.12(10)
Ti5 Ca2 O2 92.41(15)
Ti6 Ca2 Ti7 123.63(4)
Ti6 Ca2 Ti8 135.79(4)
Ti6 Ca2 F16 84.87(8)
Ti6 Ca2 F17 39.23(6)
Ti6 Ca2 F19 35.02(7)
Ti6 Ca2 F21 31.93(9)
Ti6 Ca2 F23 104.18(8)
Ti6 Ca2 F24 107.90(7)
Ti6 Ca2 F26 161.87(9)
Ti6 Ca2 F28 115.93(9)
Ti6 Ca2 O2 111.13(11)
Ti7 Ca2 Ti8 52.78(3)
Ti7 Ca2 F16 150.71(8)
Ti7 Ca2 F17 137.25(8)
Ti7 Ca2 F19 142.40(9)
Ti7 Ca2 F21 91.82(10)
Ti7 Ca2 F23 31.57(7)
Ti7 Ca2 F24 35.14(8)
Ti7 Ca2 F26 39.62(8)
Ti7 Ca2 F28 83.54(10)
Ti7 Ca2 O2 95.02(15)
Ti8 Ca2 F16 103.22(7)
Ti8 Ca2 F17 108.15(7)
Ti8 Ca2 F19 162.20(9)
Ti8 Ca2 F21 116.27(9)
Ti8 Ca2 F23 84.29(8)
Ti8 Ca2 F24 39.50(7)
Ti8 Ca2 F26 34.65(7)
Ti8 Ca2 F28 31.66(9)
Ti8 Ca2 O2 113.08(11)
F16 Ca2 F17 60.23(11)
F16 Ca2 F19 64.90(10)
F16 Ca2 F21 115.94(13)
F16 Ca2 F23 158.16(13)
F16 Ca2 F24 136.61(11)
F16 Ca2 F26 111.17(11)
F16 Ca2 F28 76.91(12)
F16 Ca2 O2 78.51(17)
F17 Ca2 F19 54.90(10)
F17 Ca2 F21 60.56(11)
F17 Ca2 F23 137.36(11)
F17 Ca2 F24 103.94(11)
F17 Ca2 F26 142.14(10)
F17 Ca2 F28 79.94(11)
F17 Ca2 O2 126.82(16)
F19 Ca2 F21 62.64(11)
F19 Ca2 F23 111.70(11)
F19 Ca2 F24 142.20(10)
F19 Ca2 F26 160.04(11)
F19 Ca2 F28 130.79(13)
F19 Ca2 O2 78.70(14)
F21 Ca2 F23 77.21(12)
F21 Ca2 F24 79.79(10)
F21 Ca2 F26 130.30(13)
F21 Ca2 F28 113.98(12)
F21 Ca2 O2 122.21(14)
F23 Ca2 F24 60.05(11)
F23 Ca2 F26 64.03(11)
F23 Ca2 F28 115.01(12)
F23 Ca2 O2 79.68(17)
F24 Ca2 F26 54.72(10)
F24 Ca2 F28 60.07(12)
F24 Ca2 O2 129.24(16)
F26 Ca2 F28 62.43(11)
F26 Ca2 O2 81.34(14)
F28 Ca2 O2 123.80(14)
Ti1 F2 Ca1 106.53(14)
Ti1 F3 Ti2 99.88(15)
Ti1 F4 Ti2 94.33(12)
Ti1 F4 Ca1 94.81(12)
Ti2 F4 Ca1 90.40(12)
Ti1 F5 Ti2 93.55(14)
Ti1 F5 Ca1 95.55(11)
Ti2 F5 Ca1 101.03(14)
Ti2 F7 Ca1 106.00(18)
Ti3 F9 Ca1 106.20(17)
Ti3 F10 Ti4 93.72(13)
Ti3 F10 Ca1 100.13(14)
Ti4 F10 Ca1 94.95(10)
Ti3 F11 Ti4 93.49(12)
Ti3 F11 Ca1 90.84(12)
Ti4 F11 Ca1 97.02(13)
Ti3 F12 Ti4 100.38(15)
Ti4 F14 Ca1 105.46(15)
Ti5 F16 Ca2 106.02(14)
Ti5 F17 Ti6 94.79(12)
Ti5 F17 Ca2 94.61(12)
Ti6 F17 Ca2 90.91(12)
Ti5 F18 Ti6 100.13(15)
Ti5 F19 Ti6 93.50(14)
Ti5 F19 Ca2 94.78(10)
Ti6 F19 Ca2 100.67(13)
Ti6 F21 Ca2 105.43(17)
Ti7 F23 Ca2 106.46(14)
Ti7 F24 Ti8 94.03(12)
Ti7 F24 Ca2 94.86(12)
Ti8 F24 Ca2 90.42(13)
Ti7 F25 Ti8 100.09(15)
Ti7 F26 Ti8 93.39(13)
Ti7 F26 Ca2 95.36(10)
Ti8 F26 Ca2 101.34(14)
Ti8 F28 Ca2 105.99(17)
Ti1 C11 C12 71.9(4)
Ti1 C11 C15 73.0(4)
Ti1 C11 C11' 123.0(5)
C12 C11 C15 108.2(5)
C12 C11 C11' 125.1(6)
C15 C11 C11' 126.6(7)
Ti1 C12 C11 73.7(4)
Ti1 C12 C13 72.4(4)
Ti1 C12 C12' 121.6(6)
C11 C12 C13 107.6(5)
C11 C12 C12' 126.0(6)
C13 C12 C12' 126.3(6)
Ti1 C13 C12 72.9(4)
Ti1 C13 C14 72.5(4)
Ti1 C13 C13' 120.1(5)
C12 C13 C14 108.2(5)
C12 C13 C13' 125.5(6)
C14 C13 C13' 126.3(5)
Ti1 C14 C13 73.0(4)
Ti1 C14 C15 74.0(4)
Ti1 C14 C14' 121.0(5)
C13 C14 C15 107.7(5)
C13 C14 C14' 125.5(6)
C15 C14 C14' 126.8(6)
Ti1 C15 C11 73.1(5)
Ti1 C15 C14 71.4(4)
Ti1 C15 C15' 121.6(6)
C11 C15 C14 108.3(6)
C11 C15 C15' 126.4(6)
C14 C15 C15' 125.3(6)
C11 C11' C11'' 110.1(7)
C11 C11' H11'1 110.2(7)
C11 C11' H11'2 109.5(7)
C11'' C11' H11'1 109.9(9)
C11'' C11' H11'2 109.6(9)
H11'1 C11' H11'2 107.4(8)
C11' C11'' H11"1 121.8(12)
C11' C11'' H11"2 106.5(11)
C11' C11'' H11"3 106.7(11)
H11"1 C11'' H11"2 106.2(13)
H11"1 C11'' H11"3 107.2(13)
H11"2 C11'' H11"3 107.9(12)
C12 C12' H12'1 108.2(8)
C12 C12' H12'2 110.3(7)
C12 C12' H12'3 110.6(6)
H12'1 C12' H12'2 109.2(6)
H12'1 C12' H12'3 109.8(8)
H12'2 C12' H12'3 108.6(9)
C13 C13' H13'1 106.7(6)
C13 C13' H13'2 110.8(5)
C13 C13' H13'3 111.0(7)
H13'1 C13' H13'2 109.1(8)
H13'1 C13' H13'3 109.6(6)
H13'2 C13' H13'3 109.5(7)
C14 C14' H14'1 105.4(7)
C14 C14' H14'2 112.0(7)
C14 C14' H14'3 111.2(5)
H14'1 C14' H14'2 110.7(6)
H14'1 C14' H14'3 109.5(8)
H14'2 C14' H14'3 108.0(7)
C15 C15' H15'1 104.2(7)
C15 C15' H15'2 111.2(9)
C15 C15' H15'3 112.4(8)
H15'1 C15' H15'2 109.3(8)
H15'1 C15' H15'3 110.7(10)
H15'2 C15' H15'3 108.9(8)
Ti2 C21 C22 74.1(6)
Ti2 C21 C25 73.9(5)
Ti2 C21 C21' 117.0(6)
C22 C21 C25 107.9(8)
C22 C21 C21' 126.3(10)
C25 C21 C21' 125.8(10)
Ti2 C22 C21 71.0(5)
Ti2 C22 C23 75.7(5)
Ti2 C22 C22' 120.2(6)
C21 C22 C23 108.3(9)
C21 C22 C22' 125.7(11)
C23 C22 C22' 126.0(11)
Ti2 C23 C22 71.8(4)
Ti2 C23 C24 72.5(4)
Ti2 C23 C23' 120.9(6)
C22 C23 C24 109.9(8)
C22 C23 C23' 126.9(11)
C24 C23 C23' 123.1(10)
Ti2 C24 C23 73.8(4)
Ti2 C24 C25 71.1(4)
Ti2 C24 C24' 121.4(6)
C23 C24 C25 107.1(8)
C23 C24 C24' 127.7(9)
C25 C24 C24' 125.2(10)
Ti2 C25 C21 71.5(5)
Ti2 C25 C24 74.2(4)
Ti2 C25 C25' 120.1(6)
C21 C25 C24 106.8(8)
C21 C25 C25' 128.6(9)
C24 C25 C25' 124.6(9)
C21 C21' C21'' 111.2(11)
C21 C21' H21'1 110.5(12)
C21 C21' H21'2 108.8(12)
C21'' C21' H21'1 111.0(15)
C21'' C21' H21'2 108.9(14)
H21'1 C21' H21'2 106.4(8)
C21' C21'' H21"1 113(2)
C21' C21'' H21"2 109(2)
C21' C21'' H21"3 110.4(16)
H21"1 C21'' H21"2 107.9(17)
H21"1 C21'' H21"3 108(2)
H21"2 C21'' H21"3 108(2)
C22 C22' H22'1 96.0(12)
C22 C22' H22'2 114.4(13)
C22 C22' H22'3 114.2(11)
H22'1 C22' H22'2 111.1(13)
H22'1 C22' H22'3 110.2(15)
H22'2 C22' H22'3 110.2(15)
C23 C23' H23'1 113.2(10)
C23 C23' H23'2 111.0(11)
C23 C23' H23'3 108.6(13)
H23'1 C23' H23'2 109.3(15)
H23'1 C23' H23'3 107.0(12)
H23'2 C23' H23'3 107.5(11)
C24 C24' H24'1 102.5(10)
C24 C24' H24'2 111.3(11)
C24 C24' H24'3 111.9(8)
H24'1 C24' H24'2 111.1(9)
H24'1 C24' H24'3 111.6(13)
H24'2 C24' H24'3 108.4(12)
C25 C25' H25'1 118.8(9)
C25 C25' H25'2 108.8(9)
C25 C25' H25'3 109.0(12)
H25'1 C25' H25'2 105.5(14)
H25'1 C25' H25'3 105.7(10)
H25'2 C25' H25'3 108.7(10)
Ti3 C31 C32 72.3(4)
Ti3 C31 C35 72.6(5)
Ti3 C31 C31' 119.8(6)
C32 C31 C35 104.2(8)
C32 C31 C31' 128.2(11)
C35 C31 C31' 127.6(11)
Ti3 C32 C31 71.5(5)
Ti3 C32 C33 73.9(4)
Ti3 C32 C32' 121.3(6)
C31 C32 C33 105.3(8)
C31 C32 C32' 126.4(13)
C33 C32 C32' 128.2(14)
Ti3 C33 C32 72.1(4)
Ti3 C33 C34 73.4(4)
Ti3 C33 C33' 122.7(6)
C32 C33 C34 109.1(9)
C32 C33 C33' 121.5(12)
C34 C33 C33' 129.3(12)
Ti3 C34 C33 74.7(4)
Ti3 C34 C35 72.3(4)
Ti3 C34 C34' 120.4(7)
C33 C34 C35 110.8(9)
C33 C34 C34' 123.9(11)
C35 C34 C34' 125.3(11)
Ti3 C35 C31 73.6(4)
Ti3 C35 C34 75.0(4)
Ti3 C35 C35' 116.2(5)
C31 C35 C34 110.5(9)
C31 C35 C35' 124.6(10)
C34 C35 C35' 124.8(10)
C31 C31' C31'' 112.0(11)
C31 C31' H31'1 108.8(14)
C31 C31' H31'2 108.6(15)
C31'' C31' H31'1 109.1(16)
C31'' C31' H31'2 110.0(15)
H31'1 C31' H31'2 108.3(12)
C31' C31'' H31"1 113.4(16)
C31' C31'' H31"2 111.5(14)
C31' C31'' H31"3 109.1(16)
H31"1 C31'' H31"2 108.0(17)
H31"1 C31'' H31"3 105.5(14)
H31"2 C31'' H31"3 109.1(17)
C32 C32' H32'1 111.5(19)
C32 C32' H32'2 111.7(10)
C32 C32' H32'3 109.4(13)
H32'1 C32' H32'2 108.2(15)
H32'1 C32' H32'3 106.0(11)
H32'2 C32' H32'3 110(2)
C33 C33' H33'1 121.3(14)
C33 C33' H33'2 104.4(15)
C33 C33' H33'3 110.3(8)
H33'1 C33' H33'2 104.5(10)
H33'1 C33' H33'3 110.2(17)
H33'2 C33' H33'3 104.3(15)
C34 C34' H34'1 114.8(13)
C34 C34' H34'2 108.6(16)
C34 C34' H34'3 110.8(11)
H34'1 C34' H34'2 106.0(13)
H34'1 C34' H34'3 109.6(19)
H34'2 C34' H34'3 106.8(14)
C35 C35' H35'1 121.6(11)
C35 C35' H35'2 107.1(13)
C35 C35' H35'3 107.6(14)
H35'1 C35' H35'2 106.5(16)
H35'1 C35' H35'3 106.1(15)
H35'2 C35' H35'3 107.3(11)
Ti4 C41 C42 72.5(4)
Ti4 C41 C45 73.4(5)
Ti4 C41 C41' 121.1(6)
C42 C41 C45 108.4(7)
C42 C41 C41' 126.1(7)
C45 C41 C41' 125.5(7)
Ti4 C42 C41 73.2(4)
Ti4 C42 C43 73.4(4)
Ti4 C42 C42' 119.4(6)
C41 C42 C43 108.6(7)
C41 C42 C42' 124.6(7)
C43 C42 C42' 126.8(6)
Ti4 C43 C42 72.3(4)
Ti4 C43 C44 73.3(5)
Ti4 C43 C43' 120.9(7)
C42 C43 C44 107.0(7)
C42 C43 C43' 124.6(8)
C44 C43 C43' 128.4(9)
Ti4 C44 C43 72.1(6)
Ti4 C44 C45 72.5(6)
Ti4 C44 C44' 122.0(9)
C43 C44 C45 107.8(9)
C43 C44 C44' 125.5(9)
C45 C44 C44' 126.7(9)
Ti4 C45 C41 72.7(5)
Ti4 C45 C44 73.4(6)
Ti4 C45 C45' 120.6(7)
C41 C45 C44 108.2(7)
C41 C45 C45' 127.8(9)
C44 C45 C45' 124.0(9)
C41 C41' C41'' 114.0(8)
C41 C41' H41'1 107.9(8)
C41 C41' H41'2 108.8(8)
C41'' C41' H41'1 109.3(9)
C41'' C41' H41'2 109.0(9)
H41'1 C41' H41'2 107.7(9)
C41' C41'' H41"1 110.0(10)
C41' C41'' H41"2 108.9(10)
C41' C41'' H41"3 113.5(11)
H41"1 C41'' H41"2 109.7(12)
H41"1 C41'' H41"3 108.2(11)
H41"2 C41'' H41"3 106.4(10)
C42 C42' H42'1 106.7(8)
C42 C42' H42'2 111.3(8)
C42 C42' H42'3 111.3(6)
H42'1 C42' H42'2 109.1(7)
H42'1 C42' H42'3 109.7(8)
H42'2 C42' H42'3 108.7(9)
C43 C43' H43'1 112.7(11)
C43 C43' H43'2 109.9(8)
C43 C43' H43'3 109.9(10)
H43'1 C43' H43'2 107.9(11)
H43'1 C43' H43'3 108.2(9)
H43'2 C43' H43'3 108.1(12)
C44 C44' H44'1 121.3(15)
C44 C44' H44'2 106.8(11)
C44 C44' H44'3 108.0(12)
H44'1 C44' H44'2 105.1(13)
H44'1 C44' H44'3 106.5(13)
H44'2 C44' H44'3 108.6(16)
C45 C45' H45'1 127.5(10)
C45 C45' H45'2 105.4(9)
C45 C45' H45'3 106.8(10)
H45'1 C45' H45'2 104.1(10)
H45'1 C45' H45'3 104.9(9)
H45'2 C45' H45'3 106.8(10)
Ti5 C51 C52 73.3(4)
Ti5 C51 C55 73.3(5)
Ti5 C51 C51' 121.7(6)
C52 C51 C55 108.4(6)
C52 C51 C51' 125.3(7)
C55 C51 C51' 126.2(6)
Ti5 C52 C51 72.2(4)
Ti5 C52 C53 73.0(4)
Ti5 C52 C52' 120.0(6)
C51 C52 C53 106.5(6)
C51 C52 C52' 128.7(7)
C53 C52 C52' 124.7(6)
Ti5 C53 C52 72.2(4)
Ti5 C53 C54 73.9(4)
Ti5 C53 C53' 121.3(6)
C52 C53 C54 108.7(6)
C52 C53 C53' 125.3(7)
C54 C53 C53' 126.0(8)
Ti5 C54 C53 72.6(5)
Ti5 C54 C55 72.1(5)
Ti5 C54 C54' 121.9(7)
C53 C54 C55 108.7(7)
C53 C54 C54' 126.4(7)
C55 C54 C54' 124.9(7)
Ti5 C55 C51 72.0(5)
Ti5 C55 C54 74.1(5)
Ti5 C55 C55' 119.4(6)
C51 C55 C54 107.7(6)
C51 C55 C55' 125.9(8)
C54 C55 C55' 126.5(9)
C51 C51' C51'' 112.2(9)
C51 C51' H51'1 107.9(8)
C51 C51' H51'2 110.4(7)
C51'' C51' H51'1 107.5(9)
C51'' C51' H51'2 111.3(10)
H51'1 C51' H51'2 107.4(9)
C51' C51'' H51"1 108.2(11)
C51' C51'' H51"2 111.8(14)
C51' C51'' H51"3 112.9(14)
H51"1 C51'' H51"2 107.0(15)
H51"1 C51'' H51"3 107.1(16)
H51"2 C51'' H51"3 109.5(12)
C52 C52' H52'1 106.1(6)
C52 C52' H52'2 111.5(9)
C52 C52' H52'3 111.3(8)
H52'1 C52' H52'2 109.0(9)
H52'1 C52' H52'3 108.6(9)
H52'2 C52' H52'3 110.2(7)
C53 C53' H53'1 115.3(7)
C53 C53' H53'2 109.4(10)
C53 C53' H53'3 107.8(9)
H53'1 C53' H53'2 108.7(10)
H53'1 C53' H53'3 106.7(10)
H53'2 C53' H53'3 108.6(8)
C54 C54' H54'1 105.7(12)
C54 C54' H54'2 113.3(9)
C54 C54' H54'3 110.5(8)
H54'1 C54' H54'2 111.4(10)
H54'1 C54' H54'3 107.7(10)
H54'2 C54' H54'3 108.0(14)
C55 C55' H55'1 111.5(9)
C55 C55' H55'2 110.2(9)
C55 C55' H55'3 110.4(10)
H55'1 C55' H55'2 107.8(11)
H55'1 C55' H55'3 108.2(10)
H55'2 C55' H55'3 108.6(10)
Ti6 C61 C62 71.9(3)
Ti6 C61 C65 72.3(4)
Ti6 C61 C61' 122.2(5)
C62 C61 C65 109.5(7)
C62 C61 C61' 125.2(8)
C65 C61 C61' 125.4(8)
Ti6 C62 C61 74.4(3)
Ti6 C62 C63 72.5(3)
Ti6 C62 C62' 119.0(5)
C61 C62 C63 107.2(7)
C61 C62 C62' 126.1(7)
C63 C62 C62' 126.7(8)
Ti6 C63 C62 72.9(3)
Ti6 C63 C64 72.4(4)
Ti6 C63 C63' 120.4(4)
C62 C63 C64 108.0(7)
C62 C63 C63' 125.4(8)
C64 C63 C63' 126.5(7)
Ti6 C64 C63 73.2(4)
Ti6 C64 C65 73.3(4)
Ti6 C64 C64' 119.1(4)
C63 C64 C65 106.9(7)
C63 C64 C64' 127.4(8)
C65 C64 C64' 125.7(8)
Ti6 C65 C61 74.6(4)
Ti6 C65 C64 71.9(4)
Ti6 C65 C65' 122.1(4)
C61 C65 C64 108.4(7)
C61 C65 C65' 126.4(8)
C64 C65 C65' 125.1(8)
C61 C61' C61'' 110.7(7)
C61 C61' H61'1 109.6(9)
C61 C61' H61'2 110.2(8)
C61'' C61' H61'1 110.1(10)
C61'' C61' H61'2 109.5(10)
H61'1 C61' H61'2 106.7(8)
C61' C61'' H61"1 107.0(9)
C61' C61'' H61"2 112.0(12)
C61' C61'' H61"3 111.0(13)
H61"1 C61'' H61"2 111.0(14)
H61"1 C61'' H61"3 109.2(13)
H61"2 C61'' H61"3 106.7(10)
C62 C62' H62'1 100.3(8)
C62 C62' H62'2 112.4(9)
C62 C62' H62'3 112.7(8)
H62'1 C62' H62'2 111.1(8)
H62'1 C62' H62'3 111.6(10)
H62'2 C62' H62'3 108.7(9)
C63 C63' H63'1 117.9(8)
C63 C63' H63'2 108.6(7)
C63 C63' H63'3 107.9(7)
H63'1 C63' H63'2 107.0(7)
H63'1 C63' H63'3 106.6(7)
H63'2 C63' H63'3 108.6(9)
C64 C64' H64'1 109.7(8)
C64 C64' H64'2 111.1(9)
C64 C64' H64'3 110.7(7)
H64'1 C64' H64'2 108.6(7)
H64'1 C64' H64'3 108.0(10)
H64'2 C64' H64'3 108.8(9)
C65 C65' H65'1 108.9(9)
C65 C65' H65'2 110.5(7)
C65 C65' H65'3 109.7(9)
H65'1 C65' H65'2 109.7(10)
H65'1 C65' H65'3 109.1(8)
H65'2 C65' H65'3 108.8(10)
Ti7 C71 C72 72.1(4)
Ti7 C71 C75 71.8(6)
Ti7 C71 C71' 121.4(7)
C72 C71 C75 106.0(7)
C72 C71 C71' 124.9(8)
C75 C71 C71' 129.1(7)
Ti7 C72 C71 73.5(4)
Ti7 C72 C73 73.7(4)
Ti7 C72 C72' 120.8(6)
C71 C72 C73 109.7(6)
C71 C72 C72' 126.0(6)
C73 C72 C72' 124.3(5)
Ti7 C73 C72 72.1(4)
Ti7 C73 C74 73.5(5)
Ti7 C73 C73' 121.5(6)
C72 C73 C74 108.3(6)
C72 C73 C73' 125.6(7)
C74 C73 C73' 126.1(8)
Ti7 C74 C73 72.9(6)
Ti7 C74 C75 71.6(6)
Ti7 C74 C74' 121.0(9)
C73 C74 C75 108.3(9)
C73 C74 C74' 126.5(9)
C75 C74 C74' 125.2(9)
Ti7 C75 C71 73.1(6)
Ti7 C75 C74 73.7(6)
Ti7 C75 C75' 118.9(9)
C71 C75 C74 107.8(7)
C71 C75 C75' 125.6(11)
C74 C75 C75' 126.6(12)
C71 C71' C71'' 112.8(10)
C71 C71' H71'1 108.7(10)
C71 C71' H71'2 110.0(10)
C71'' C71' H71'1 108.9(12)
C71'' C71' H71'2 109.6(11)
H71'1 C71' H71'2 106.6(10)
C71' C71'' H71"1 109.2(15)
C71' C71'' H71"2 109.8(16)
C71' C71'' H71"3 113.0(16)
H71"1 C71'' H71"2 108.1(17)
H71"1 C71'' H71"3 108.1(18)
H71"2 C71'' H71"3 108.5(17)
C72 C72' H72'1 109.1(6)
C72 C72' H72'2 110.4(8)
C72 C72' H72'3 110.5(6)
H72'1 C72' H72'2 108.8(7)
H72'1 C72' H72'3 109.0(9)
H72'2 C72' H72'3 109.1(6)
C73 C73' H73'1 111.0(7)
C73 C73' H73'2 108.5(7)
C73 C73' H73'3 109.7(8)
H73'1 C73' H73'2 108.6(9)
H73'1 C73' H73'3 110.3(9)
H73'2 C73' H73'3 108.7(8)
C74 C74' H74'1 111.2(12)
C74 C74' H74'2 110.5(15)
C74 C74' H74'3 109.6(12)
H74'1 C74' H74'2 109.5(13)
H74'1 C74' H74'3 108.6(17)
H74'2 C74' H74'3 107.4(13)
C75 C75' H75'1 109.6(11)
C75 C75' H75'2 110.8(13)
C75 C75' H75'3 111.2(13)
H75'1 C75' H75'2 108.0(14)
H75'1 C75' H75'3 109.4(14)
H75'2 C75' H75'3 107.8(12)
Ti8 C81 C82 74.1(6)
Ti8 C81 C85 74.2(5)
Ti8 C81 C81' 117.3(6)
C82 C81 C85 106.4(8)
C82 C81 C81' 125.3(11)
C85 C81 C81' 128.3(11)
Ti8 C82 C81 71.7(5)
Ti8 C82 C83 75.1(6)
Ti8 C82 C82' 120.3(7)
C81 C82 C83 108.9(10)
C81 C82 C82' 125.5(14)
C83 C82 C82' 125.6(15)
Ti8 C83 C82 72.3(5)
Ti8 C83 C84 73.7(5)
Ti8 C83 C83' 120.3(8)
C82 C83 C84 109.3(9)
C82 C83 C83' 124.6(15)
C84 C83 C83' 126.1(14)
Ti8 C84 C83 73.4(5)
Ti8 C84 C85 72.3(4)
Ti8 C84 C84' 121.3(8)
C83 C84 C85 108.4(9)
C83 C84 C84' 127.7(13)
C85 C84 C84' 123.8(12)
Ti8 C85 C81 71.0(5)
Ti8 C85 C84 74.4(5)
Ti8 C85 C85' 119.5(5)
C81 C85 C84 107.0(8)
C81 C85 C85' 127.4(11)
C84 C85 C85' 125.7(11)
C81 C81' C81'' 111.0(13)
C81 C81' H81'1 107.5(15)
C81 C81' H81'2 111.1(15)
C81'' C81' H81'1 110.4(18)
C81'' C81' H81'2 109.1(18)
H81'1 C81' H81'2 107.6(11)
C81' C81'' H81"1 99(2)
C81' C81'' H81"2 115.6(18)
C81' C81'' H81"3 114(3)
H81"1 C81'' H81"2 107(3)
H81"1 C81'' H81"3 107.3(19)
H81"2 C81'' H81"3 112(3)
C82 C82' H82'1 112.2(11)
C82 C82' H82'2 113(2)
C82 C82' H82'3 108.0(16)
H82'1 C82' H82'2 112(2)
H82'1 C82' H82'3 106(2)
H82'2 C82' H82'3 106.2(13)
C83 C83' H83'1 107.1(14)
C83 C83' H83'2 106.9(14)
C83 C83' H83'3 125(2)
H83'1 C83' H83'2 109(2)
H83'1 C83' H83'3 104.2(14)
H83'2 C83' H83'3 103.7(15)
C84 C84' H84'1 109.1(16)
C84 C84' H84'2 113.6(11)
C84 C84' H84'3 106.5(14)
H84'1 C84' H84'2 115.9(18)
H84'1 C84' H84'3 106.7(14)
H84'2 C84' H84'3 104.2(18)
C85 C85' H85'1 110.7(12)
C85 C85' H85'2 110.8(9)
C85 C85' H85'3 110.1(16)
H85'1 C85' H85'2 110(2)
H85'1 C85' H85'3 107.5(9)
H85'2 C85' H85'3 107.7(13)
Ca1 O1 P1 168.2(4)
O1 P1 N1 109.8(3)
O1 P1 N2 117.1(4)
O1 P1 N3 108.3(4)
N1 P1 N2 104.3(5)
N1 P1 N3 112.3(5)
N2 P1 N3 105.0(5)
P1 N1 C1* 120.6(7)
P1 N1 C2* 120.4(7)
C1* N1 C2* 112.8(8)
P1 N2 C3* 115.3(8)
P1 N2 C4* 123.5(12)
C3* N2 C4* 113.6(14)
P1 N3 C5* 118.6(7)
P1 N3 C6* 120.9(11)
C5* N3 C6* 112.0(13)
N1 C1* H1*1 119.5(10)
N1 C1* H1*2 108.5(14)
N1 C1* H1*3 108.5(9)
H1*1 C1* H1*2 105.5(9)
H1*1 C1* H1*3 105.8(15)
H1*2 C1* H1*3 108.6(10)
N1 C2* H2*1 107.0(10)
N1 C2* H2*2 110.9(17)
N1 C2* H2*3 112.7(10)
H2*1 C2* H2*2 108.8(11)
H2*1 C2* H2*3 105.3(19)
H2*2 C2* H2*3 111.8(12)
N2 C3* H3*1 117.9(12)
N2 C3* H3*2 110.3(11)
N2 C3* H3*3 109.8(16)
H3*1 C3* H3*2 105.4(18)
H3*1 C3* H3*3 104.6(12)
H3*2 C3* H3*3 108.4(13)
N2 C4* H4*1 110.3(14)
N2 C4* H4*2 110.3(11)
N2 C4* H4*3 114.5(16)
H4*1 C4* H4*2 109.1(17)
H4*1 C4* H4*3 106.3(12)
H4*2 C4* H4*3 106.1(15)
N3 C5* H5*1 109.2(13)
N3 C5* H5*2 112.4(13)
N3 C5* H5*3 110.6(10)
H5*1 C5* H5*2 109.7(11)
H5*1 C5* H5*3 107.8(13)
H5*2 C5* H5*3 107.1(14)
N3 C6* H6*1 110.8(16)
N3 C6* H6*2 111.0(13)
N3 C6* H6*3 113.5(18)
H6*1 C6* H6*2 108(2)
H6*1 C6* H6*3 106.6(14)
H6*2 C6* H6*3 106.7(18)
Ca2 O2 P2 168.6(4)
O2 P2 N4 110.1(4)
O2 P2 N5 110.2(3)
O2 P2 N6 115.8(4)
N4 P2 N5 112.2(4)
N4 P2 N6 103.2(6)
N5 P2 N6 105.2(6)
P2 N4 C7* 119.1(12)
P2 N4 C8* 119.0(8)
C7* N4 C8* 116.1(14)
P2 N5 C9* 123.0(11)
P2 N5 C10* 114.4(8)
C9* N5 C10* 112.0(13)
P2 N6 C11* 117.1(12)
P2 N6 C12* 119.0(16)
C11* N6 C12* 114.3(18)
N4 C7* H7*1 114.4(17)
N4 C7* H7*2 108.7(12)
N4 C7* H7*3 110.0(15)
H7*1 C7* H7*2 106.5(17)
H7*1 C7* H7*3 106.5(13)
H7*2 C7* H7*3 110.6(19)
N4 C8* H8*1 108.7(11)
N4 C8* H8*2 110.0(18)
N4 C8* H8*3 117.2(16)
H8*1 C8* H8*2 108.0(17)
H8*1 C8* H8*3 107(2)
H8*2 C8* H8*3 105.7(12)
N5 C9* H9*1 117.8(17)
N5 C9* H9*2 110.3(18)
N5 C9* H9*3 107.3(15)
H9*1 C9* H9*2 107.5(17)
H9*1 C9* H9*3 104.3(18)
H9*2 C9* H9*3 109(2)
N5 C10* H10*1 110.8(14)
N5 C10* H10*2 110.6(9)
N5 C10* H10*3 114.1(10)
H10*1 C10* H10*2 108.0(10)
H10*1 C10* H10*3 106.8(10)
H10*2 C10* H10*3 106.1(15)
N6 C11* H11*1 104(2)
N6 C11* H11*2 113.2(18)
N6 C11* H11*3 113.4(15)
H11*1 C11* H11*2 107.2(17)
H11*1 C11* H11*3 107.4(18)
H11*2 C11* H11*3 111(3)
N6 C12* H12*1 111(2)
N6 C12* H12*2 109.4(13)
N6 C12* H12*3 118(2)
H12*1 C12* H12*2 109(2)
H12*1 C12* H12*3 105.8(14)
H12*2 C12* H12*3 104(2)

loop_
_geom_bond_atom_site_label_1
_geom_bond_atom_site_label_2
_geom_bond_distance
Ti1 Ti2 3.0815(16)
Ti1 Ca1 3.4687(18)
Ti1 F1 1.813(4)
Ti1 F2 1.885(3)
Ti1 F3 2.019(3)
Ti1 F4 2.006(4)
Ti1 F5 2.216(4)
Ti1 C11 2.407(8)
Ti1 C12 2.383(7)
Ti1 C13 2.377(6)
Ti1 C14 2.371(7)
Ti1 C15 2.405(8)
Ti2 Ca1 3.4637(13)
Ti2 F3 2.007(4)
Ti2 F4 2.192(3)
Ti2 F5 2.009(3)
Ti2 F6 1.814(4)
Ti2 F7 1.896(4)
Ti2 C21 2.343(10)
Ti2 C22 2.384(8)
Ti2 C23 2.431(7)
Ti2 C24 2.415(7)
Ti2 C25 2.374(8)
Ti3 Ti4 3.0849(16)
Ti3 Ca1 3.4498(13)
Ti3 F8 1.811(4)
Ti3 F9 1.892(4)
Ti3 F10 2.004(3)
Ti3 F11 2.232(3)
Ti3 F12 1.997(4)
Ti3 C31 2.362(8)
Ti3 C32 2.373(8)
Ti3 C33 2.396(6)
Ti3 C34 2.381(7)
Ti3 C35 2.349(7)
Ti4 Ca1 3.4662(18)
Ti4 F10 2.219(4)
Ti4 F11 1.999(4)
Ti4 F12 2.019(3)
Ti4 F13 1.826(4)
Ti4 F14 1.883(4)
Ti4 C41 2.383(8)
Ti4 C42 2.374(7)
Ti4 C43 2.388(7)
Ti4 C44 2.404(12)
Ti4 C45 2.391(10)
Ti5 Ti6 3.0885(14)
Ti5 Ca2 3.4439(18)
Ti5 F15 1.826(4)
Ti5 F16 1.882(3)
Ti5 F17 2.008(4)
Ti5 F18 2.015(3)
Ti5 F19 2.219(4)
Ti5 C51 2.365(8)
Ti5 C52 2.380(7)
Ti5 C53 2.390(7)
Ti5 C54 2.407(9)
Ti5 C55 2.382(9)
Ti6 Ca2 3.4540(14)
Ti6 F17 2.185(3)
Ti6 F18 2.013(4)
Ti6 F19 2.017(3)
Ti6 F20 1.811(4)
Ti6 F21 1.895(4)
Ti6 C61 2.418(6)
Ti6 C62 2.387(5)
Ti6 C63 2.381(6)
Ti6 C64 2.371(7)
Ti6 C65 2.390(7)
Ti7 Ti8 3.0796(17)
Ti7 Ca2 3.4600(18)
Ti7 F22 1.821(4)
Ti7 F23 1.889(3)
Ti7 F24 1.998(4)
Ti7 F25 2.020(3)
Ti7 F26 2.216(4)
Ti7 C71 2.390(9)
Ti7 C72 2.371(7)
Ti7 C73 2.392(7)
Ti7 C74 2.400(12)
Ti7 C75 2.373(11)
Ti8 Ca2 3.4689(13)
Ti8 F24 2.207(3)
Ti8 F25 1.997(4)
Ti8 F26 2.011(3)
Ti8 F27 1.808(4)
Ti8 F28 1.894(4)
Ti8 C81 2.340(9)
Ti8 C82 2.371(8)
Ti8 C83 2.404(8)
Ti8 C84 2.408(6)
Ti8 C85 2.381(8)
Ca1 F2 2.424(4)
Ca1 F4 2.666(4)
Ca1 F5 2.463(3)
Ca1 F7 2.423(3)
Ca1 F9 2.405(3)
Ca1 F10 2.478(3)
Ca1 F11 2.598(4)
Ca1 F14 2.451(4)
Ca1 O1 2.295(4)
Ca2 F16 2.411(4)
Ca2 F17 2.641(4)
Ca2 F19 2.455(3)
Ca2 F21 2.427(3)
Ca2 F23 2.413(4)
Ca2 F24 2.660(4)
Ca2 F26 2.458(3)
Ca2 F28 2.431(3)
Ca2 O2 2.297(4)
C11 C12 1.416(9)
C11 C15 1.405(8)
C11 C11' 1.491(8)
C12 C13 1.421(7)
C12 C12' 1.493(9)
C13 C14 1.410(9)
C13 C13' 1.495(9)
C14 C15 1.420(9)
C14 C14' 1.500(9)
C15 C15' 1.501(12)
C11' C11'' 1.540(19)
C11' H11'1 1.045(9)
C11' H11'2 1.061(9)
C11'' H11"1 1.032(10)
C11'' H11"2 1.059(15)
C11'' H11"3 1.044(15)
C12' H12'1 1.040(9)
C12' H12'2 1.049(10)
C12' H12'3 1.042(7)
C13' H13'1 1.051(7)
C13' H13'2 1.043(8)
C13' H13'3 1.036(8)
C14' H14'1 1.069(9)
C14' H14'2 1.042(8)
C14' H14'3 1.057(8)
C15' H15'1 1.048(8)
C15' H15'2 1.052(9)
C15' H15'3 1.035(12)
C21 C22 1.421(16)
C21 C25 1.404(13)
C21 C21' 1.487(16)
C22 C23 1.350(14)
C22 C22' 1.52(2)
C23 C24 1.402(14)
C23 C23' 1.517(16)
C24 C25 1.427(12)
C24 C24' 1.485(14)
C25 C25' 1.496(15)
C21' C21'' 1.53(3)
C21' H21'1 1.043(13)
C21' H21'2 1.078(13)
C21'' H21"1 1.05(3)
C21'' H21"2 1.05(2)
C21'' H21"3 1.05(3)
C22' H22'1 1.07(2)
C22' H22'2 1.030(12)
C22' H22'3 1.041(13)
C23' H23'1 1.039(14)
C23' H23'2 1.038(12)
C23' H23'3 1.068(17)
C24' H24'1 1.034(11)
C24' H24'2 1.050(16)
C24' H24'3 1.044(12)
C25' H25'1 1.059(14)
C25' H25'2 1.046(12)
C25' H25'3 1.044(13)
C31 C32 1.473(15)
C31 C35 1.368(13)
C31 C31' 1.49(2)
C32 C33 1.393(14)
C32 C32' 1.497(18)
C33 C34 1.313(14)
C33 C33' 1.489(16)
C34 C35 1.332(14)
C34 C34' 1.527(19)
C35 C35' 1.53(2)
C31' C31'' 1.55(2)
C31' H31'1 1.05(2)
C31' H31'2 1.044(15)
C31'' H31"1 1.063(14)
C31'' H31"2 1.02(2)
C31'' H31"3 1.06(2)
C32' H32'1 1.07(2)
C32' H32'2 1.023(14)
C32' H32'3 1.05(2)
C33' H33'1 1.011(15)
C33' H33'2 1.11(2)
C33' H33'3 1.037(13)
C34' H34'1 1.036(17)
C34' H34'2 1.08(2)
C34' H34'3 1.034(16)
C35' H35'1 1.058(14)
C35' H35'2 1.052(15)
C35' H35'3 1.057(17)
C41 C42 1.401(9)
C41 C45 1.393(12)
C41 C41' 1.508(12)
C42 C43 1.403(12)
C42 C42' 1.491(11)
C43 C44 1.426(13)
C43 C43' 1.498(13)
C44 C45 1.406(13)
C44 C44' 1.49(2)
C45 C45' 1.504(11)
C41' C41'' 1.509(16)
C41' H41'1 1.057(12)
C41' H41'2 1.046(8)
C41'' H41"1 1.026(16)
C41'' H41"2 1.051(11)
C41'' H41"3 1.059(11)
C42' H42'1 1.047(8)
C42' H42'2 1.049(10)
C42' H42'3 1.041(9)
C43' H43'1 1.044(11)
C43' H43'2 1.051(12)
C43' H43'3 1.046(15)
C44' H44'1 1.046(14)
C44' H44'2 1.055(13)
C44' H44'3 1.036(18)
C45' H45'1 1.037(12)
C45' H45'2 1.063(13)
C45' H45'3 1.052(14)
C51 C52 1.404(8)
C51 C55 1.416(11)
C51 C51' 1.522(11)
C52 C53 1.424(11)
C52 C52' 1.477(11)
C53 C54 1.385(10)
C53 C53' 1.508(12)
C54 C55 1.392(10)
C54 C54' 1.516(14)
C55 C55' 1.500(10)
C51' C51'' 1.49(2)
C51' H51'1 1.074(12)
C51' H51'2 1.032(8)
C51'' H51"1 1.07(2)
C51'' H51"2 1.040(13)
C51'' H51"3 1.037(14)
C52' H52'1 1.062(9)
C52' H52'2 1.033(9)
C52' H52'3 1.039(10)
C53' H53'1 1.041(12)
C53' H53'2 1.032(9)
C53' H53'3 1.059(12)
C54' H54'1 .978(14)
C54' H54'2 1.027(15)
C54' H54'3 1.072(11)
C55' H55'1 1.041(12)
C55' H55'2 1.048(14)
C55' H55'3 1.043(14)
C61 C62 1.395(11)
C61 C65 1.369(11)
C61 C61' 1.525(12)
C62 C63 1.417(10)
C62 C62' 1.499(13)
C63 C64 1.406(12)
C63 C63' 1.502(12)
C64 C65 1.423(11)
C64 C64' 1.482(13)
C65 C65' 1.501(14)
C61' C61'' 1.516(15)
C61' H61'1 1.062(12)
C61' H61'2 1.054(11)
C61'' H61"1 1.042(12)
C61'' H61"2 1.046(17)
C61'' H61"3 1.070(16)
C62' H62'1 1.041(8)
C62' H62'2 1.048(11)
C62' H62'3 1.042(11)
C63' H63'1 1.084(8)
C63' H63'2 1.042(10)
C63' H63'3 1.049(7)
C64' H64'1 1.053(10)
C64' H64'2 1.040(10)
C64' H64'3 1.048(9)
C65' H65'1 .994(11)
C65' H65'2 1.040(8)
C65' H65'3 1.048(11)
C71 C72 1.409(9)
C71 C75 1.435(14)
C71 C71' 1.500(14)
C72 C73 1.400(10)
C72 C72' 1.486(10)
C73 C74 1.387(12)
C73 C73' 1.516(10)
C74 C75 1.423(13)
C74 C74' 1.50(2)
C75 C75' 1.506(11)
C71' C71'' 1.61(2)
C71' H71'1 1.065(15)
C71' H71'2 1.054(10)
C71'' H71"1 1.05(2)
C71'' H71"2 1.047(17)
C71'' H71"3 1.042(18)
C72' H72'1 1.084(9)
C72' H72'2 1.044(8)
C72' H72'3 1.041(7)
C73' H73'1 1.032(9)
C73' H73'2 1.055(13)
C73' H73'3 1.034(9)
C74' H74'1 1.035(18)
C74' H74'2 1.047(17)
C74' H74'3 1.059(13)
C75' H75'1 1.043(15)
C75' H75'2 1.060(17)
C75' H75'3 1.04(2)
C81 C82 1.383(16)
C81 C85 1.413(14)
C81 C81' 1.49(2)
C82 C83 1.340(16)
C82 C82' 1.49(2)
C83 C84 1.362(16)
C83 C83' 1.530(18)
C84 C85 1.371(13)
C84 C84' 1.488(18)
C85 C85' 1.50(2)
C81' C81'' 1.52(3)
C81' H81'1 1.071(18)
C81' H81'2 1.033(16)
C81'' H81"1 1.11(3)
C81'' H81"2 1.02(3)
C81'' H81"3 1.02(3)
C82' H82'1 1.011(13)
C82' H82'2 1.03(2)
C82' H82'3 1.10(3)
C83' H83'1 1.04(2)
C83' H83'2 1.045(18)
C83' H83'3 1.06(2)
C84' H84'1 .998(14)
C84' H84'2 1.019(17)
C84' H84'3 1.13(3)
C85' H85'1 1.038(16)
C85' H85'2 1.035(14)
C85' H85'3 1.069(17)
O1 P1 1.471(5)
P1 N1 1.617(7)
P1 N2 1.619(11)
P1 N3 1.675(10)
N1 C1* 1.437(15)
N1 C2* 1.498(13)
N2 C3* 1.43(2)
N2 C4* 1.424(14)
N3 C5* 1.45(2)
N3 C6* 1.477(17)
C1* H1*1 1.047(16)
C1* H1*2 1.048(14)
C1* H1*3 1.044(11)
C2* H2*1 1.086(17)
C2* H2*2 1.00(2)
C2* H2*3 1.040(16)
C3* H3*1 1.012(15)
C3* H3*2 1.041(17)
C3* H3*3 1.052(14)
C4* H4*1 1.041(17)
C4* H4*2 1.043(15)
C4* H4*3 1.07(2)
C5* H5*1 1.041(12)
C5* H5*2 1.043(12)
C5* H5*3 1.068(16)
C6* H6*1 1.05(2)
C6* H6*2 1.048(18)
C6* H6*3 1.06(2)
O2 P2 1.467(5)
P2 N4 1.618(11)
P2 N5 1.644(8)
P2 N6 1.640(17)
N4 C7* 1.490(15)
N4 C8* 1.51(2)
N5 C9* 1.46(2)
N5 C10* 1.44(2)
N6 C11* 1.43(3)
N6 C12* 1.47(2)
C7* H7*1 1.07(2)
C7* H7*2 1.033(16)
C7* H7*3 1.03(2)
C8* H8*1 1.04(3)
C8* H8*2 1.056(14)
C8* H8*3 1.055(15)
C9* H9*1 1.06(3)
C9* H9*2 1.02(2)
C9* H9*3 1.063(17)
C10* H10*1 1.045(12)
C10* H10*2 1.054(14)
C10* H10*3 1.060(13)
C11* H11*1 1.09(2)
C11* H11*2 1.032(16)
C11* H11*3 1.03(3)
C12* H12*1 1.03(2)
C12* H12*2 1.058(15)
C12* H12*3 1.07(3)

loop_
_reflns_scale_meas_F
3.6271
